data_7108477
loop_
_publ_author_name
'Holger Braunschweig'
'Alexander Damme'
'Rian D. Dewhurst'
'Krzysztof Radacki'

_publ_section_title
;
 Unsupported Lewis Pairs with Stable and Frustrated Pt-Pb Dative Bonds
;
_journal_name_full Chem.Commun.
_journal_page_first 10410
_journal_paper_doi 10.1039/c2cc35777a
_journal_volume 48
_journal_year 2012
_chemical_formula_moiety 'C72 H132 Cl2 P4 Pb Pt2'
_chemical_formula_sum 'C72 H132 Cl2 P4 Pb Pt2'
_chemical_formula_weight 1789.93
_chemical_name_common
;

?

;
_chemical_name_systematic
;

?

;
_space_group_IT_number 2
_symmetry_cell_setting triclinic
_symmetry_space_group_name_Hall '-P 1'
_symmetry_space_group_name_H-M 'P -1'
_atom_sites_solution_hydrogens geom
_atom_sites_solution_primary direct
_atom_sites_solution_secondary difmap
_audit_creation_method SHELXL-97
_cell_angle_alpha 76.586(7)
_cell_angle_beta 85.326(7)
_cell_angle_gamma 78.035(8)
_cell_formula_units_Z 4
_cell_length_a 14.050(3)
_cell_length_b 21.093(4)
_cell_length_c 25.981(4)
_cell_measurement_reflns_used 7935
_cell_measurement_temperature 100(2)
_cell_measurement_theta_max 26.33
_cell_measurement_theta_min 2.23
_cell_volume 7322(2)
_computing_cell_refinement 'Saint+ ver. 7.68A (Bruker AXS)'
_computing_data_collection 'APEX2 ver. 2010.3 (Bruker AXS)'
_computing_data_reduction 'Saint+ ver. 7.68A (Bruker AXS)'
_computing_molecular_graphics 'XP ver. 5.1 (Bruker AXS, 1998)'
_computing_publication_material 'SHELXL-97 (Sheldrick, 2008)'
_computing_structure_refinement 'SHELXL-97 (Sheldrick, 2008)'
_computing_structure_solution 'SHELXS-97 (Sheldrick, 2008)'
_diffrn_ambient_temperature 100(2)
_diffrn_detector_area_resol_mean 8.333
_diffrn_measured_fraction_theta_full 0.993
_diffrn_measured_fraction_theta_max 0.986
_diffrn_measurement_device_type 'Bruker X8-APEX II'
_diffrn_measurement_method '\f and \w scans'
_diffrn_radiation_monochromator 'multi-layer mirror'
_diffrn_radiation_source 'rotating anode'
_diffrn_radiation_type MoK\a
_diffrn_radiation_wavelength 0.71073
_diffrn_reflns_av_R_equivalents 0.0474
_diffrn_reflns_av_sigmaI/netI 0.0349
_diffrn_reflns_limit_h_max 17
_diffrn_reflns_limit_h_min -17
_diffrn_reflns_limit_k_max 26
_diffrn_reflns_limit_k_min -26
_diffrn_reflns_limit_l_max 32
_diffrn_reflns_limit_l_min -32
_diffrn_reflns_number 311318
_diffrn_reflns_theta_full 26.00
_diffrn_reflns_theta_max 26.43
_diffrn_reflns_theta_min 1.01
_exptl_absorpt_coefficient_mu 6.304
_exptl_absorpt_correction_T_max 0.7454
_exptl_absorpt_correction_T_min 0.6276
_exptl_absorpt_correction_type multi-scan
_exptl_absorpt_process_details 'Sadabs 2008/1 (Bruker 2008)'
_exptl_crystal_colour orange
_exptl_crystal_density_diffrn 1.624
_exptl_crystal_density_method 'not measured'
_exptl_crystal_description plates
_exptl_crystal_F_000 3584
_exptl_crystal_size_max 0.14
_exptl_crystal_size_mid 0.11
_exptl_crystal_size_min 0.04
_refine_diff_density_max 2.330
_refine_diff_density_min -1.416
_refine_diff_density_rms 0.131
_refine_ls_extinction_method none
_refine_ls_goodness_of_fit_ref 1.038
_refine_ls_hydrogen_treatment constr
_refine_ls_matrix_type full
_refine_ls_number_parameters 1514
_refine_ls_number_reflns 29727
_refine_ls_number_restraints 246
_refine_ls_restrained_S_all 1.034
_refine_ls_R_factor_all 0.0459
_refine_ls_R_factor_gt 0.0281
_refine_ls_shift/su_max 0.005
_refine_ls_shift/su_mean 0.000
_refine_ls_structure_factor_coef Fsqd
_refine_ls_weighting_details 'calc w=1/[\s^2^(Fo^2^)+(0.0167P)^2^+22.8199P] where P=(Fo^2^+2Fc^2^)/3'
_refine_ls_weighting_scheme calc
_refine_ls_wR_factor_gt 0.0537
_refine_ls_wR_factor_ref 0.0589
_reflns_number_gt 23354
_reflns_number_total 29727
_reflns_threshold_expression >2sigma(I)
_cod_data_source_file c2cc35777a.txt
_cod_data_source_block '[(Pt)2(PbCl2)]'
_cod_original_sg_symbol_H-M P-1
_cod_database_code 7108477

loop_
_symmetry_equiv_pos_as_xyz
'x, y, z'
'-x, -y, -z'

loop_
_atom_site_label
_atom_site_type_symbol
_atom_site_fract_x
_atom_site_fract_y
_atom_site_fract_z
_atom_site_U_iso_or_equiv
_atom_site_adp_type
_atom_site_occupancy
_atom_site_symmetry_multiplicity
_atom_site_calc_flag
_atom_site_refinement_flags
_atom_site_disorder_assembly
_atom_site_disorder_group
Pb1 Pb 0.544343(11) 0.718833(7) 0.684270(6) 0.01511(4) Uani 1 1 d . . .
Cl1 Cl 0.71418(7) 0.74774(5) 0.64852(4) 0.0199(2) Uani 1 1 d . . .
Cl2 Cl 0.60794(7) 0.59399(5) 0.68137(4) 0.0206(2) Uani 1 1 d . . .
Pt1 Pt 0.555310(11) 0.739919(7) 0.784748(5) 0.01155(4) Uani 1 1 d . . .
P1 P 0.56390(7) 0.85023(5) 0.76391(4) 0.0147(2) Uani 1 1 d . . .
P2 P 0.58813(7) 0.63640(5) 0.83973(4) 0.0123(2) Uani 1 1 d . . .
Pt2 Pt 0.418248(11) 0.755068(7) 0.600206(6) 0.01400(4) Uani 1 1 d . . .
P3 P 0.27663(8) 0.72870(5) 0.64108(4) 0.0166(2) Uani 1 1 d . . .
P4 P 0.51953(7) 0.77390(5) 0.52718(4) 0.0137(2) Uani 1 1 d . . .
C1_1 C 0.4772(3) 0.9168(2) 0.72255(17) 0.0267(10) Uani 1 1 d . . .
H1_1 H 0.4871 0.9602 0.7283 0.032 Uiso 1 1 calc R . .
C2_1 C 0.3712(3) 0.9105(2) 0.74032(17) 0.0257(10) Uani 1 1 d . . .
H2A_1 H 0.3600 0.8671 0.7364 0.031 Uiso 1 1 calc R . .
H2B_1 H 0.3609 0.9121 0.7782 0.031 Uiso 1 1 calc R . .
C3_1 C 0.2988(4) 0.9662(3) 0.70771(19) 0.0428(14) Uani 1 1 d . . .
H3A_1 H 0.2320 0.9584 0.7180 0.051 Uiso 1 1 calc R . .
H3B_1 H 0.3037 1.0089 0.7159 0.051 Uiso 1 1 calc R . .
C4_1 C 0.3154(3) 0.9712(3) 0.64935(18) 0.0368(12) Uani 1 1 d . . .
H4A_1 H 0.2710 1.0109 0.6301 0.044 Uiso 1 1 calc R . .
H4B_1 H 0.2999 0.9316 0.6401 0.044 Uiso 1 1 calc R . .
C5_1 C 0.4199(3) 0.9762(2) 0.63171(16) 0.0246(10) Uani 1 1 d . . .
H5A_1 H 0.4327 1.0191 0.6359 0.029 Uiso 1 1 calc R . .
H5B_1 H 0.4298 0.9748 0.5938 0.029 Uiso 1 1 calc R . .
C6_1 C 0.4917(3) 0.9186(2) 0.66473(16) 0.0296(11) Uani 1 1 d . . .
H6A_1 H 0.4826 0.8760 0.6580 0.036 Uiso 1 1 calc R . .
H6B_1 H 0.5592 0.9238 0.6535 0.036 Uiso 1 1 calc R . .
C1_2 C 0.5583(3) 0.8796(2) 0.82795(16) 0.0243(10) Uani 1 1 d . . .
H1_2 H 0.6272 0.8701 0.8391 0.029 Uiso 1 1 calc R . .
C2_2 C 0.5039(4) 0.8404(2) 0.87295(17) 0.0305(11) Uani 1 1 d . . .
H2A_2 H 0.4338 0.8500 0.8652 0.037 Uiso 1 1 calc R . .
H2B_2 H 0.5287 0.7922 0.8758 0.037 Uiso 1 1 calc R . .
C3_2 C 0.5161(4) 0.8580(2) 0.92539(17) 0.0332(12) Uani 1 1 d . . .
H3A_2 H 0.4784 0.8327 0.9537 0.040 Uiso 1 1 calc R . .
H3B_2 H 0.5856 0.8449 0.9345 0.040 Uiso 1 1 calc R . .
C4_2 C 0.4817(4) 0.9324(2) 0.92283(18) 0.0324(11) Uani 1 1 d . . .
H4A_2 H 0.4107 0.9448 0.9175 0.039 Uiso 1 1 calc R . .
H4B_2 H 0.4943 0.9425 0.9567 0.039 Uiso 1 1 calc R . .
C5_2 C 0.5332(4) 0.9716(2) 0.87889(18) 0.0297(11) Uani 1 1 d . . .
H5A_2 H 0.6033 0.9625 0.8864 0.036 Uiso 1 1 calc R . .
H5B_2 H 0.5076 1.0195 0.8768 0.036 Uiso 1 1 calc R . .
C6_2 C 0.5215(3) 0.9552(2) 0.82400(17) 0.0246(10) Uani 1 1 d . . .
H6A_2 H 0.4522 0.9677 0.8145 0.030 Uiso 1 1 calc R . .
H6B_2 H 0.5596 0.9808 0.7961 0.030 Uiso 1 1 calc R . .
C1_3 C 0.6830(3) 0.86320(18) 0.73169(15) 0.0137(8) Uani 1 1 d . . .
H1_3 H 0.6819 0.8548 0.6954 0.016 Uiso 1 1 calc R . .
C2_3 C 0.7050(3) 0.93329(19) 0.72327(16) 0.0173(9) Uani 1 1 d . . .
H2A_3 H 0.6510 0.9662 0.7046 0.021 Uiso 1 1 calc R . .
H2B_3 H 0.7104 0.9437 0.7580 0.021 Uiso 1 1 calc R . .
C3_3 C 0.7999(3) 0.9380(2) 0.69086(16) 0.0174(9) Uani 1 1 d . . .
H3A_3 H 0.7934 0.9296 0.6555 0.021 Uiso 1 1 calc R . .
H3B_3 H 0.8131 0.9834 0.6859 0.021 Uiso 1 1 calc R . .
C4_3 C 0.8847(3) 0.8877(2) 0.71860(16) 0.0207(9) Uani 1 1 d . . .
H4A_3 H 0.9450 0.8904 0.6964 0.025 Uiso 1 1 calc R . .
H4B_3 H 0.8945 0.8982 0.7528 0.025 Uiso 1 1 calc R . .
C5_3 C 0.8643(3) 0.8176(2) 0.72845(17) 0.0210(9) Uani 1 1 d . . .
H5A_3 H 0.9178 0.7861 0.7488 0.025 Uiso 1 1 calc R . .
H5B_3 H 0.8628 0.8052 0.6940 0.025 Uiso 1 1 calc R . .
C6_3 C 0.7677(3) 0.8115(2) 0.75897(15) 0.0170(9) Uani 1 1 d . . .
H6A_3 H 0.7548 0.7664 0.7617 0.020 Uiso 1 1 calc R . .
H6B_3 H 0.7723 0.8175 0.7953 0.020 Uiso 1 1 calc R . .
C1_4 C 0.7195(3) 0.61677(19) 0.85442(15) 0.0131(8) Uani 1 1 d . . .
H1_4 H 0.7326 0.5727 0.8799 0.016 Uiso 1 1 calc R . .
C2_4 C 0.7478(3) 0.66825(19) 0.88075(16) 0.0169(9) Uani 1 1 d . . .
H2A_4 H 0.7322 0.7129 0.8572 0.020 Uiso 1 1 calc R . .
H2B_4 H 0.7095 0.6692 0.9144 0.020 Uiso 1 1 calc R . .
C3_4 C 0.8564(3) 0.6510(2) 0.89182(17) 0.0236(10) Uani 1 1 d . . .
H3A_4 H 0.8735 0.6859 0.9070 0.028 Uiso 1 1 calc R . .
H3B_4 H 0.8704 0.6085 0.9183 0.028 Uiso 1 1 calc R . .
C4_4 C 0.9186(3) 0.6451(2) 0.84195(19) 0.0274(11) Uani 1 1 d . . .
H4A_4 H 0.9100 0.6890 0.8170 0.033 Uiso 1 1 calc R . .
H4B_4 H 0.9880 0.6314 0.8510 0.033 Uiso 1 1 calc R . .
C5_4 C 0.8910(3) 0.5948(2) 0.81547(18) 0.0233(10) Uani 1 1 d . . .
H5A_4 H 0.9076 0.5499 0.8387 0.028 Uiso 1 1 calc R . .
H5B_4 H 0.9294 0.5945 0.7818 0.028 Uiso 1 1 calc R . .
C6_4 C 0.7821(3) 0.6104(2) 0.80407(16) 0.0190(9) Uani 1 1 d . . .
H6A_4 H 0.7671 0.6525 0.7771 0.023 Uiso 1 1 calc R . .
H6B_4 H 0.7661 0.5746 0.7896 0.023 Uiso 1 1 calc R . .
C1_5 C 0.5698(3) 0.56018(19) 0.82127(15) 0.0134(8) Uani 1 1 d . . .
H1_5 H 0.6001 0.5622 0.7849 0.016 Uiso 1 1 calc R . .
C2_5 C 0.4617(3) 0.5604(2) 0.81530(16) 0.0192(9) Uani 1 1 d . . .
H2A_5 H 0.4278 0.5559 0.8505 0.023 Uiso 1 1 calc R . .
H2B_5 H 0.4311 0.6033 0.7927 0.023 Uiso 1 1 calc R . .
C3_5 C 0.4507(3) 0.5033(2) 0.79044(17) 0.0219(10) Uani 1 1 d . . .
H3A_5 H 0.3807 0.5029 0.7887 0.026 Uiso 1 1 calc R . .
H3B_5 H 0.4787 0.5104 0.7538 0.026 Uiso 1 1 calc R . .
C4_5 C 0.5018(3) 0.4362(2) 0.82240(16) 0.0214(10) Uani 1 1 d . . .
H4A_5 H 0.4685 0.4265 0.8576 0.026 Uiso 1 1 calc R . .
H4B_5 H 0.4975 0.4008 0.8040 0.026 Uiso 1 1 calc R . .
C5_5 C 0.6086(3) 0.4363(2) 0.82943(16) 0.0203(9) Uani 1 1 d . . .
H5A_5 H 0.6434 0.4409 0.7945 0.024 Uiso 1 1 calc R . .
H5B_5 H 0.6387 0.3933 0.8521 0.024 Uiso 1 1 calc R . .
C6_5 C 0.6197(3) 0.49280(19) 0.85454(15) 0.0177(9) Uani 1 1 d . . .
H6A_5 H 0.5902 0.4862 0.8908 0.021 Uiso 1 1 calc R . .
H6B_5 H 0.6897 0.4926 0.8570 0.021 Uiso 1 1 calc R . .
C1_6 C 0.5283(3) 0.6426(2) 0.90535(15) 0.0198(9) Uani 1 1 d . . .
H1_6 H 0.5522 0.6807 0.9132 0.024 Uiso 1 1 calc R . .
C2_6 C 0.5627(3) 0.5859(2) 0.95322(15) 0.0187(9) Uani 1 1 d . . .
H2A_6 H 0.5373 0.5461 0.9516 0.022 Uiso 1 1 calc R . .
H2B_6 H 0.6347 0.5742 0.9523 0.022 Uiso 1 1 calc R . .
C3_6 C 0.5264(4) 0.6078(3) 1.00436(18) 0.0395(13) Uani 1 1 d . . .
H3A_6 H 0.5422 0.5692 1.0344 0.047 Uiso 1 1 calc R . .
H3B_6 H 0.5623 0.6419 1.0087 0.047 Uiso 1 1 calc R . .
C4_6 C 0.4214(4) 0.6351(3) 1.00722(19) 0.0429(14) Uani 1 1 d . . .
H4A_6 H 0.4060 0.6535 1.0393 0.051 Uiso 1 1 calc R . .
H4B_6 H 0.3851 0.5987 1.0105 0.051 Uiso 1 1 calc R . .
C5_6 C 0.3874(4) 0.6894(2) 0.95878(17) 0.0356(12) Uani 1 1 d . . .
H5A_6 H 0.4147 0.7290 0.9588 0.043 Uiso 1 1 calc R . .
H5B_6 H 0.3156 0.7023 0.9608 0.043 Uiso 1 1 calc R . .
C6_6 C 0.4192(3) 0.6663(2) 0.90643(18) 0.0338(12) Uani 1 1 d . . .
H6A_6 H 0.3865 0.6298 0.9042 0.041 Uiso 1 1 calc R . .
H6B_6 H 0.4004 0.7036 0.8758 0.041 Uiso 1 1 calc R . .
C1_7 C 0.2523(3) 0.7257(2) 0.71354(16) 0.0227(10) Uani 1 1 d . . .
H1_7 H 0.3169 0.7067 0.7300 0.027 Uiso 1 1 calc R . .
C2_7 C 0.1835(3) 0.6802(2) 0.74428(17) 0.0281(11) Uani 1 1 d . . .
H2A_7 H 0.1162 0.6979 0.7323 0.034 Uiso 1 1 calc R . .
H2B_7 H 0.2043 0.6350 0.7376 0.034 Uiso 1 1 calc R . .
C3_7 C 0.1872(4) 0.6776(2) 0.80437(18) 0.0353(12) Uani 1 1 d . . .
H3A_7 H 0.1416 0.6497 0.8241 0.042 Uiso 1 1 calc R . .
H3B_7 H 0.2536 0.6563 0.8165 0.042 Uiso 1 1 calc R . .
C4_7 C 0.1609(4) 0.7449(3) 0.81668(19) 0.0391(13) Uani 1 1 d . . .
H4A_7 H 0.1676 0.7409 0.8550 0.047 Uiso 1 1 calc R . .
H4B_7 H 0.0921 0.7644 0.8081 0.047 Uiso 1 1 calc R . .
C5_7 C 0.2267(4) 0.7912(3) 0.78490(18) 0.0394(13) Uani 1 1 d . . .
H5A_7 H 0.2945 0.7746 0.7965 0.047 Uiso 1 1 calc R . .
H5B_7 H 0.2047 0.8363 0.7918 0.047 Uiso 1 1 calc R . .
C6_7 C 0.2232(4) 0.7946(2) 0.72511(17) 0.0307(11) Uani 1 1 d . . .
H6A_7 H 0.1566 0.8149 0.7129 0.037 Uiso 1 1 calc R . .
H6B_7 H 0.2681 0.8230 0.7054 0.037 Uiso 1 1 calc R . .
C1_8 C 0.2647(3) 0.6448(2) 0.63526(16) 0.0197(9) Uani 1 1 d . . .
H1_8 H 0.2034 0.6348 0.6549 0.024 Uiso 1 1 calc R . .
C2_8 C 0.3504(3) 0.5930(2) 0.66197(17) 0.0217(10) Uani 1 1 d . . .
H2A_8 H 0.4123 0.6034 0.6445 0.026 Uiso 1 1 calc R . .
H2B_8 H 0.3511 0.5951 0.6996 0.026 Uiso 1 1 calc R . .
C3_8 C 0.3429(3) 0.5228(2) 0.65869(18) 0.0262(10) Uani 1 1 d . . .
H3A_8 H 0.4006 0.4909 0.6746 0.031 Uiso 1 1 calc R . .
H3B_8 H 0.2844 0.5106 0.6792 0.031 Uiso 1 1 calc R . .
C4_8 C 0.3367(3) 0.5177(2) 0.60147(19) 0.0320(11) Uani 1 1 d . . .
H4A_8 H 0.3983 0.5251 0.5818 0.038 Uiso 1 1 calc R . .
H4B_8 H 0.3280 0.4726 0.6008 0.038 Uiso 1 1 calc R . .
C5_8 C 0.2524(3) 0.5686(2) 0.5746(2) 0.0330(12) Uani 1 1 d . . .
H5A_8 H 0.1903 0.5579 0.5917 0.040 Uiso 1 1 calc R . .
H5B_8 H 0.2527 0.5662 0.5370 0.040 Uiso 1 1 calc R . .
C6_8 C 0.2580(3) 0.6395(2) 0.57770(17) 0.0263(10) Uani 1 1 d . . .
H6A_8 H 0.3159 0.6524 0.5568 0.032 Uiso 1 1 calc R . .
H6B_8 H 0.1995 0.6707 0.5620 0.032 Uiso 1 1 calc R . .
C1_9 C 0.1725(3) 0.7833(2) 0.60300(17) 0.0217(10) Uani 1 1 d . . .
H1_9 H 0.1838 0.7736 0.5669 0.026 Uiso 1 1 calc R . .
C2_9 C 0.1726(3) 0.8576(2) 0.59374(17) 0.0250(10) Uani 1 1 d . . .
H2A_9 H 0.1558 0.8724 0.6274 0.030 Uiso 1 1 calc R . .
H2B_9 H 0.2386 0.8658 0.5817 0.030 Uiso 1 1 calc R . .
C3_9 C 0.0989(3) 0.8977(2) 0.55195(17) 0.0278(11) Uani 1 1 d . . .
H3A_9 H 0.0973 0.9458 0.5480 0.033 Uiso 1 1 calc R . .
H3B_9 H 0.1197 0.8863 0.5174 0.033 Uiso 1 1 calc R . .
C4_9 C -0.0030(3) 0.8834(2) 0.56751(19) 0.0363(12) Uani 1 1 d . . .
H4A_9 H -0.0275 0.9008 0.5994 0.044 Uiso 1 1 calc R . .
H4B_9 H -0.0474 0.9069 0.5384 0.044 Uiso 1 1 calc R . .
C5_9 C -0.0039(3) 0.8097(3) 0.57892(19) 0.0356(12) Uani 1 1 d . . .
H5A_9 H 0.0109 0.7937 0.5457 0.043 Uiso 1 1 calc R . .
H5B_9 H -0.0698 0.8024 0.5920 0.043 Uiso 1 1 calc R . .
C6_9 C 0.0703(3) 0.7695(2) 0.62010(18) 0.0294(11) Uani 1 1 d . . .
H6A_9 H 0.0511 0.7814 0.6547 0.035 Uiso 1 1 calc R . .
H6B_9 H 0.0710 0.7215 0.6245 0.035 Uiso 1 1 calc R . .
C1_10 C 0.6152(3) 0.82369(19) 0.52297(15) 0.0161(9) Uani 1 1 d . . .
H1_10 H 0.6649 0.7957 0.5485 0.019 Uiso 1 1 calc R . .
C2_10 C 0.5792(3) 0.8873(2) 0.54383(17) 0.0220(10) Uani 1 1 d . . .
H2A_10 H 0.5345 0.9196 0.5183 0.026 Uiso 1 1 calc R . .
H2B_10 H 0.5427 0.8766 0.5779 0.026 Uiso 1 1 calc R . .
C3_10 C 0.6647(3) 0.9182(2) 0.55173(17) 0.0236(10) Uani 1 1 d . . .
H3A_10 H 0.6399 0.9597 0.5641 0.028 Uiso 1 1 calc R . .
H3B_10 H 0.7070 0.8871 0.5792 0.028 Uiso 1 1 calc R . .
C4_10 C 0.7241(3) 0.9333(2) 0.49998(17) 0.0229(10) Uani 1 1 d . . .
H4A_10 H 0.6839 0.9681 0.4738 0.028 Uiso 1 1 calc R . .
H4B_10 H 0.7815 0.9504 0.5064 0.028 Uiso 1 1 calc R . .
C5_10 C 0.7576(3) 0.8714(2) 0.47781(17) 0.0249(10) Uani 1 1 d . . .
H5A_10 H 0.8038 0.8386 0.5022 0.030 Uiso 1 1 calc R . .
H5B_10 H 0.7925 0.8832 0.4433 0.030 Uiso 1 1 calc R . .
C6_10 C 0.6724(3) 0.8396(2) 0.47018(16) 0.0211(10) Uani 1 1 d . . .
H6A_10 H 0.6289 0.8706 0.4433 0.025 Uiso 1 1 calc R . .
H6B_10 H 0.6975 0.7983 0.4574 0.025 Uiso 1 1 calc R . .
C1_11 C 0.4352(3) 0.8107(2) 0.47089(16) 0.0207(9) Uani 1 1 d . . .
H1_11 H 0.3802 0.7861 0.4792 0.025 Uiso 1 1 calc R . .
C2_11 C 0.4743(3) 0.8013(2) 0.41562(16) 0.0256(10) Uani 1 1 d . . .
H2A_11 H 0.5282 0.8256 0.4041 0.031 Uiso 1 1 calc R . .
H2B_11 H 0.5002 0.7535 0.4171 0.031 Uiso 1 1 calc R . .
C3_11 C 0.3925(4) 0.8273(2) 0.37540(18) 0.0333(12) Uani 1 1 d . . .
H3A_11 H 0.4195 0.8231 0.3397 0.040 Uiso 1 1 calc R . .
H3B_11 H 0.3418 0.7998 0.3850 0.040 Uiso 1 1 calc R . .
C4_11 C 0.3472(4) 0.8987(2) 0.37427(19) 0.0377(13) Uani 1 1 d . . .
H4A_11 H 0.2937 0.9135 0.3490 0.045 Uiso 1 1 calc R . .
H4B_11 H 0.3966 0.9268 0.3620 0.045 Uiso 1 1 calc R . .
C5_11 C 0.3075(3) 0.9071(2) 0.42900(19) 0.0326(12) Uani 1 1 d . . .
H5A_11 H 0.2552 0.8813 0.4403 0.039 Uiso 1 1 calc R . .
H5B_11 H 0.2791 0.9545 0.4276 0.039 Uiso 1 1 calc R . .
C6_11 C 0.3883(3) 0.8832(2) 0.46969(19) 0.0284(11) Uani 1 1 d . . .
H6A_11 H 0.4383 0.9112 0.4601 0.034 Uiso 1 1 calc R . .
H6B_11 H 0.3604 0.8875 0.5052 0.034 Uiso 1 1 calc R . .
C1_12 C 0.5854(3) 0.69611(19) 0.50901(15) 0.0165(9) Uani 1 1 d . . .
H1_12 H 0.6063 0.7076 0.4708 0.020 Uiso 1 1 calc R . .
C2_12 C 0.5148(3) 0.6484(2) 0.51431(17) 0.0249(10) Uani 1 1 d . . .
H2A_12 H 0.4911 0.6373 0.5516 0.030 Uiso 1 1 calc R . .
H2B_12 H 0.4578 0.6706 0.4923 0.030 Uiso 1 1 calc R . .
C3_12 C 0.5636(4) 0.5843(2) 0.49684(19) 0.0335(12) Uani 1 1 d . . .
H3A_12 H 0.5176 0.5532 0.5029 0.040 Uiso 1 1 calc R . .
H3B_12 H 0.5812 0.5946 0.4586 0.040 Uiso 1 1 calc R . .
C4_12 C 0.6550(4) 0.5518(2) 0.52842(18) 0.0365(13) Uani 1 1 d . . .
H4A_12 H 0.6362 0.5379 0.5663 0.044 Uiso 1 1 calc R . .
H4B_12 H 0.6878 0.5116 0.5159 0.044 Uiso 1 1 calc R . .
C5_12 C 0.7246(4) 0.5986(2) 0.52262(17) 0.0304(11) Uani 1 1 d . . .
H5A_12 H 0.7472 0.6099 0.4851 0.036 Uiso 1 1 calc R . .
H5B_12 H 0.7822 0.5763 0.5441 0.036 Uiso 1 1 calc R . .
C6_12 C 0.6768(3) 0.6625(2) 0.54048(16) 0.0219(10) Uani 1 1 d . . .
H6A_12 H 0.6591 0.6519 0.5787 0.026 Uiso 1 1 calc R . .
H6B_12 H 0.7233 0.6931 0.5347 0.026 Uiso 1 1 calc R . .
Pb2 Pb 1.046473(11) 0.704105(7) 0.186859(6) 0.01527(4) Uani 1 1 d . . .
Cl3 Cl 1.21622(7) 0.73294(5) 0.14989(4) 0.0208(2) Uani 1 1 d . . .
Cl4 Cl 1.11146(7) 0.57870(5) 0.18558(4) 0.0203(2) Uani 1 1 d . . .
Pt3 Pt 1.058448(11) 0.729466(7) 0.285173(5) 0.01170(4) Uani 1 1 d . . .
P5 P 1.09117(7) 0.62786(5) 0.34243(4) 0.0130(2) Uani 1 1 d . . .
P6 P 1.05690(7) 0.84074(5) 0.25582(4) 0.0142(2) Uani 1 1 d . . .
Pt4 Pt 0.911769(11) 0.743963(7) 0.106946(6) 0.01319(4) Uani 1 1 d . A .
P7 P 1.00998(7) 0.76829(5) 0.03362(4) 0.0127(2) Uani 1 1 d . . .
P8 P 0.77233(8) 0.71247(5) 0.14723(4) 0.0176(2) Uani 1 1 d . . .
C1_13 C 1.2210(3) 0.60907(19) 0.35892(15) 0.0168(9) Uani 1 1 d . . .
H1_13 H 1.2325 0.5668 0.3866 0.020 Uiso 1 1 calc R . .
C2_13 C 1.2501(3) 0.6634(2) 0.38147(16) 0.0188(9) Uani 1 1 d . . .
H2A_13 H 1.2402 0.7058 0.3546 0.023 Uiso 1 1 calc R . .
H2B_13 H 1.2080 0.6702 0.4130 0.023 Uiso 1 1 calc R . .
C3_13 C 1.3563(3) 0.6441(2) 0.39686(19) 0.0296(11) Uani 1 1 d . . .
H3A_13 H 1.3739 0.6799 0.4107 0.035 Uiso 1 1 calc R . .
H3B_13 H 1.3654 0.6032 0.4253 0.035 Uiso 1 1 calc R . .
C4_13 C 1.4229(3) 0.6322(2) 0.3494(2) 0.0355(12) Uani 1 1 d . . .
H4A_13 H 1.4195 0.6746 0.3227 0.043 Uiso 1 1 calc R . .
H4B_13 H 1.4909 0.6169 0.3608 0.043 Uiso 1 1 calc R . .
C5_13 C 1.3946(3) 0.5808(2) 0.32407(19) 0.0286(11) Uani 1 1 d . . .
H5A_13 H 1.4080 0.5368 0.3488 0.034 Uiso 1 1 calc R . .
H5B_13 H 1.4353 0.5778 0.2915 0.034 Uiso 1 1 calc R . .
C6_13 C 1.2869(3) 0.5979(2) 0.31019(16) 0.0187(9) Uani 1 1 d . . .
H6A_13 H 1.2752 0.6385 0.2816 0.022 Uiso 1 1 calc R . .
H6B_13 H 1.2703 0.5612 0.2970 0.022 Uiso 1 1 calc R . .
C1_14 C 1.0228(3) 0.63037(19) 0.40684(15) 0.0175(9) Uani 1 1 d . . .
H1_14 H 0.9619 0.6141 0.4038 0.021 Uiso 1 1 calc R . .
C2_14 C 0.9884(4) 0.6994(2) 0.41630(17) 0.0307(11) Uani 1 1 d . . .
H2A_14 H 0.9544 0.7282 0.3848 0.037 Uiso 1 1 calc R . .
H2B_14 H 1.0454 0.7179 0.4213 0.037 Uiso 1 1 calc R . .
C3_14 C 0.9191(4) 0.6996(2) 0.46540(17) 0.0331(12) Uani 1 1 d . . .
H3A_14 H 0.9003 0.7453 0.4714 0.040 Uiso 1 1 calc R . .
H3B_14 H 0.8592 0.6850 0.4593 0.040 Uiso 1 1 calc R . .
C4_14 C 0.9689(4) 0.6528(2) 0.51459(18) 0.0346(12) Uani 1 1 d . . .
H4A_14 H 1.0238 0.6707 0.5233 0.041 Uiso 1 1 calc R . .
H4B_14 H 0.9217 0.6506 0.5451 0.041 Uiso 1 1 calc R . .
C5_14 C 1.0057(3) 0.5847(2) 0.50540(16) 0.0286(11) Uani 1 1 d . . .
H5A_14 H 0.9495 0.5644 0.5022 0.034 Uiso 1 1 calc R . .
H5B_14 H 1.0422 0.5571 0.5365 0.034 Uiso 1 1 calc R . .
C6_14 C 1.0713(3) 0.5836(2) 0.45616(15) 0.0179(9) Uani 1 1 d . . .
H6A_14 H 1.0880 0.5378 0.4504 0.021 Uiso 1 1 calc R . .
H6B_14 H 1.1325 0.5971 0.4615 0.021 Uiso 1 1 calc R . .
C1_15 C 1.0746(3) 0.55056(18) 0.32436(15) 0.0143(9) Uani 1 1 d . . .
H1_15 H 1.1055 0.5520 0.2882 0.017 Uiso 1 1 calc R . .
C2_15 C 0.9668(3) 0.5504(2) 0.31835(17) 0.0192(9) Uani 1 1 d . . .
H2A_15 H 0.9324 0.5473 0.3534 0.023 Uiso 1 1 calc R . .
H2B_15 H 0.9365 0.5926 0.2948 0.023 Uiso 1 1 calc R . .
C3_15 C 0.9555(3) 0.4920(2) 0.29529(16) 0.0202(9) Uani 1 1 d . . .
H3A_15 H 0.8855 0.4914 0.2940 0.024 Uiso 1 1 calc R . .
H3B_15 H 0.9833 0.4978 0.2586 0.024 Uiso 1 1 calc R . .
C4_15 C 1.0069(3) 0.4256(2) 0.32851(16) 0.0205(9) Uani 1 1 d . . .
H4A_15 H 0.9738 0.4170 0.3639 0.025 Uiso 1 1 calc R . .
H4B_15 H 1.0026 0.3893 0.3111 0.025 Uiso 1 1 calc R . .
C5_15 C 1.1129(3) 0.42632(19) 0.33488(16) 0.0182(9) Uani 1 1 d . . .
H5A_15 H 1.1475 0.4301 0.2999 0.022 Uiso 1 1 calc R . .
H5B_15 H 1.1434 0.3839 0.3581 0.022 Uiso 1 1 calc R . .
C6_15 C 1.1237(3) 0.48395(18) 0.35863(15) 0.0167(9) Uani 1 1 d . . .
H6A_15 H 1.0936 0.4784 0.3948 0.020 Uiso 1 1 calc R . .
H6B_15 H 1.1936 0.4838 0.3612 0.020 Uiso 1 1 calc R . .
C1_16 C 1.1776(3) 0.85644(18) 0.22684(15) 0.0144(8) Uani 1 1 d . . .
H1_16 H 1.1789 0.8517 0.1894 0.017 Uiso 1 1 calc R . .
C2_16 C 1.2610(3) 0.8022(2) 0.25344(16) 0.0179(9) Uani 1 1 d . . .
H2A_16 H 1.2651 0.8057 0.2905 0.022 Uiso 1 1 calc R . .
H2B_16 H 1.2470 0.7579 0.2540 0.022 Uiso 1 1 calc R . .
C3_16 C 1.3587(3) 0.8088(2) 0.22397(16) 0.0200(9) Uani 1 1 d . . .
H3A_16 H 1.4113 0.7754 0.2436 0.024 Uiso 1 1 calc R . .
H3B_16 H 1.3573 0.7994 0.1884 0.024 Uiso 1 1 calc R . .
C4_16 C 1.3809(3) 0.8782(2) 0.21796(16) 0.0198(9) Uani 1 1 d . . .
H4A_16 H 1.3913 0.8854 0.2532 0.024 Uiso 1 1 calc R . .
H4B_16 H 1.4413 0.8819 0.1960 0.024 Uiso 1 1 calc R . .
C5_16 C 1.2968(3) 0.9312(2) 0.19207(15) 0.0183(9) Uani 1 1 d . . .
H5A_16 H 1.2900 0.9262 0.1557 0.022 Uiso 1 1 calc R . .
H5B_16 H 1.3112 0.9758 0.1897 0.022 Uiso 1 1 calc R . .
C6_16 C 1.2015(3) 0.92520(19) 0.22387(16) 0.0169(9) Uani 1 1 d . . .
H6A_16 H 1.2075 0.9312 0.2601 0.020 Uiso 1 1 calc R . .
H6B_16 H 1.1481 0.9603 0.2067 0.020 Uiso 1 1 calc R . .
C1_17 C 1.0243(3) 0.87762(19) 0.31441(16) 0.0205(10) Uani 1 1 d . . .
H1_17 H 0.9621 0.8632 0.3289 0.025 Uiso 1 1 calc R . .
C2_17 C 1.0019(3) 0.9537(2) 0.30843(17) 0.0247(10) Uani 1 1 d . . .
H2A_17 H 1.0621 0.9713 0.2971 0.030 Uiso 1 1 calc R . .
H2B_17 H 0.9536 0.9741 0.2807 0.030 Uiso 1 1 calc R . .
C3_17 C 0.9625(3) 0.9721(2) 0.35999(18) 0.0300(11) Uani 1 1 d . . .
H3A_17 H 0.9527 1.0209 0.3555 0.036 Uiso 1 1 calc R . .
H3B_17 H 0.8983 0.9592 0.3690 0.036 Uiso 1 1 calc R . .
C4_17 C 1.0296(4) 0.9390(2) 0.40479(18) 0.0326(12) Uani 1 1 d . . .
H4A_17 H 0.9987 0.9498 0.4381 0.039 Uiso 1 1 calc R . .
H4B_17 H 1.0908 0.9564 0.3981 0.039 Uiso 1 1 calc R . .
C5_17 C 1.0532(4) 0.8631(2) 0.41099(17) 0.0291(11) Uani 1 1 d . . .
H5A_17 H 0.9934 0.8447 0.4218 0.035 Uiso 1 1 calc R . .
H5B_17 H 1.1014 0.8428 0.4388 0.035 Uiso 1 1 calc R . .
C6_17 C 1.0950(3) 0.8464(2) 0.35731(16) 0.0230(10) Uani 1 1 d . . .
H6A_17 H 1.1566 0.8627 0.3477 0.028 Uiso 1 1 calc R . .
H6B_17 H 1.1095 0.7976 0.3610 0.028 Uiso 1 1 calc R . .
C1_18 C 0.9667(3) 0.8881(2) 0.20409(17) 0.0270(10) Uani 1 1 d . . .
H1_18 H 0.9683 0.8581 0.1792 0.032 Uiso 1 1 calc R . .
C2_18 C 0.9819(4) 0.9527(2) 0.16967(18) 0.0352(12) Uani 1 1 d . . .
H2A_18 H 1.0473 0.9463 0.1520 0.042 Uiso 1 1 calc R . .
H2B_18 H 0.9797 0.9852 0.1919 0.042 Uiso 1 1 calc R . .
C3_18 C 0.9059(4) 0.9801(3) 0.12816(18) 0.0392(13) Uani 1 1 d . . .
H3A_18 H 0.9163 1.0242 0.1078 0.047 Uiso 1 1 calc R . .
H3B_18 H 0.9134 0.9502 0.1032 0.047 Uiso 1 1 calc R . .
C4_18 C 0.8035(4) 0.9870(3) 0.1527(2) 0.0504(16) Uani 1 1 d . . .
H4A_18 H 0.7935 1.0207 0.1745 0.060 Uiso 1 1 calc R . .
H4B_18 H 0.7557 1.0024 0.1242 0.060 Uiso 1 1 calc R . .
C5_18 C 0.7870(4) 0.9228(3) 0.1861(2) 0.0513(16) Uani 1 1 d . . .
H5A_18 H 0.7906 0.8904 0.1635 0.062 Uiso 1 1 calc R . .
H5B_18 H 0.7208 0.9291 0.2028 0.062 Uiso 1 1 calc R . .
C6_18 C 0.8634(3) 0.8944(2) 0.23000(18) 0.0282(11) Uani 1 1 d . . .
H6A_18 H 0.8558 0.9243 0.2549 0.034 Uiso 1 1 calc R . .
H6B_18 H 0.8531 0.8502 0.2502 0.034 Uiso 1 1 calc R . .
C1_19 C 1.1097(3) 0.81453(19) 0.02976(15) 0.0152(9) Uani 1 1 d . . .
H1_19 H 1.1620 0.7829 0.0518 0.018 Uiso 1 1 calc R . .
C2_19 C 1.0830(3) 0.8742(2) 0.05582(17) 0.0211(9) Uani 1 1 d . . .
H2A_19 H 1.0330 0.9086 0.0350 0.025 Uiso 1 1 calc R . .
H2B_19 H 1.0550 0.8601 0.0919 0.025 Uiso 1 1 calc R . .
C3_19 C 1.1720(3) 0.9039(2) 0.05930(16) 0.0218(10) Uani 1 1 d . . .
H3A_19 H 1.1518 0.9438 0.0743 0.026 Uiso 1 1 calc R . .
H3B_19 H 1.2189 0.8711 0.0834 0.026 Uiso 1 1 calc R . .
C4_19 C 1.2217(3) 0.9228(2) 0.00480(16) 0.0200(9) Uani 1 1 d . . .
H4A_19 H 1.1774 0.9591 -0.0182 0.024 Uiso 1 1 calc R . .
H4B_19 H 1.2813 0.9392 0.0086 0.024 Uiso 1 1 calc R . .
C5_19 C 1.2484(3) 0.8631(2) -0.02090(16) 0.0223(10) Uani 1 1 d . . .
H5A_19 H 1.2974 0.8285 0.0004 0.027 Uiso 1 1 calc R . .
H5B_19 H 1.2777 0.8768 -0.0567 0.027 Uiso 1 1 calc R . .
C6_19 C 1.1585(3) 0.8343(2) -0.02512(15) 0.0171(9) Uani 1 1 d . . .
H6A_19 H 1.1115 0.8678 -0.0487 0.020 Uiso 1 1 calc R . .
H6B_19 H 1.1779 0.7949 -0.0408 0.020 Uiso 1 1 calc R . .
C1_20 C 0.9247(3) 0.81100(19) -0.02111(15) 0.0175(9) Uani 1 1 d . . .
H1_20 H 0.8687 0.7873 -0.0137 0.021 Uiso 1 1 calc R . .
C2_20 C 0.9602(3) 0.8059(2) -0.07783(16) 0.0206(9) Uani 1 1 d . . .
H2A_20 H 1.0145 0.8300 -0.0887 0.025 Uiso 1 1 calc R . .
H2B_20 H 0.9847 0.7587 -0.0789 0.025 Uiso 1 1 calc R . .
C3_20 C 0.8772(3) 0.8355(2) -0.11645(17) 0.0263(10) Uani 1 1 d . . .
H3A_20 H 0.9027 0.8344 -0.1530 0.032 Uiso 1 1 calc R . .
H3B_20 H 0.8265 0.8080 -0.1080 0.032 Uiso 1 1 calc R . .
C4_20 C 0.8320(3) 0.9066(2) -0.11362(18) 0.0299(11) Uani 1 1 d . . .
H4A_20 H 0.8807 0.9352 -0.1258 0.036 Uiso 1 1 calc R . .
H4B_20 H 0.7765 0.9230 -0.1375 0.036 Uiso 1 1 calc R . .
C5_20 C 0.7967(3) 0.9112(2) -0.05748(17) 0.0256(10) Uani 1 1 d . . .
H5A_20 H 0.7435 0.8860 -0.0465 0.031 Uiso 1 1 calc R . .
H5B_20 H 0.7705 0.9582 -0.0564 0.031 Uiso 1 1 calc R . .
C6_20 C 0.8800(3) 0.8830(2) -0.01885(17) 0.0219(10) Uani 1 1 d . . .
H6A_20 H 0.9307 0.9105 -0.0280 0.026 Uiso 1 1 calc R . .
H6B_20 H 0.8548 0.8849 0.0176 0.026 Uiso 1 1 calc R . .
C1_21 C 1.0694(3) 0.69112(19) 0.01201(15) 0.0156(9) Uani 1 1 d . . .
H1_21 H 1.0928 0.7037 -0.0257 0.019 Uiso 1 1 calc R . .
C2_21 C 0.9931(3) 0.6480(2) 0.01443(17) 0.0211(9) Uani 1 1 d . . .
H2A_21 H 0.9664 0.6374 0.0512 0.025 Uiso 1 1 calc R . .
H2B_21 H 0.9388 0.6735 -0.0085 0.025 Uiso 1 1 calc R . .
C3_21 C 1.0345(3) 0.5841(2) -0.00317(18) 0.0274(11) Uani 1 1 d . . .
H3A_21 H 0.9832 0.5575 -0.0002 0.033 Uiso 1 1 calc R . .
H3B_21 H 1.0571 0.5943 -0.0408 0.033 Uiso 1 1 calc R . .
C4_21 C 1.1189(4) 0.5442(2) 0.03053(18) 0.0322(12) Uani 1 1 d . . .
H4A_21 H 1.0953 0.5310 0.0677 0.039 Uiso 1 1 calc R . .
H4B_21 H 1.1468 0.5034 0.0177 0.039 Uiso 1 1 calc R . .
C5_21 C 1.1970(3) 0.5853(2) 0.02799(17) 0.0266(11) Uani 1 1 d . . .
H5A_21 H 1.2246 0.5948 -0.0087 0.032 Uiso 1 1 calc R . .
H5B_21 H 1.2503 0.5592 0.0514 0.032 Uiso 1 1 calc R . .
C6_21 C 1.1568(3) 0.6514(2) 0.04501(16) 0.0211(10) Uani 1 1 d . . .
H6A_21 H 1.1365 0.6422 0.0830 0.025 Uiso 1 1 calc R . .
H6B_21 H 1.2085 0.6780 0.0403 0.025 Uiso 1 1 calc R . .
C1_22 C 0.7646(3) 0.6273(2) 0.14221(16) 0.0198(9) Uani 1 1 d . A .
H1_22 H 0.7060 0.6154 0.1637 0.024 Uiso 1 1 calc R . .
C2_22 C 0.8539(3) 0.5777(2) 0.16664(17) 0.0242(10) Uani 1 1 d . . .
H2A_22 H 0.9134 0.5896 0.1470 0.029 Uiso 1 1 calc R A .
H2B_22 H 0.8580 0.5808 0.2038 0.029 Uiso 1 1 calc R . .
C3_22 C 0.8494(3) 0.5064(2) 0.16519(17) 0.0258(10) Uani 1 1 d . A .
H3A_22 H 0.9093 0.4761 0.1800 0.031 Uiso 1 1 calc R . .
H3B_22 H 0.7930 0.4930 0.1873 0.031 Uiso 1 1 calc R . .
C4_22 C 0.8397(3) 0.5005(2) 0.10857(18) 0.0285(11) Uani 1 1 d . . .
H4A_22 H 0.8991 0.5096 0.0874 0.034 Uiso 1 1 calc R A .
H4B_22 H 0.8334 0.4546 0.1086 0.034 Uiso 1 1 calc R . .
C5_22 C 0.7515(3) 0.5489(2) 0.08352(18) 0.0265(10) Uani 1 1 d . A .
H5A_22 H 0.6918 0.5363 0.1023 0.032 Uiso 1 1 calc R . .
H5B_22 H 0.7494 0.5459 0.0462 0.032 Uiso 1 1 calc R . .
C6_22 C 0.7531(3) 0.6209(2) 0.08528(17) 0.0228(10) Uani 1 1 d . . .
H6A_22 H 0.8078 0.6357 0.0624 0.027 Uiso 1 1 calc R A .
H6B_22 H 0.6918 0.6500 0.0713 0.027 Uiso 1 1 calc R . .
C1_23 C 0.6665(3) 0.7643(2) 0.10921(17) 0.0208(9) Uani 1 1 d . A .
H1_23 H 0.6793 0.7552 0.0729 0.025 Uiso 1 1 calc R . .
C2_23 C 0.6595(3) 0.8389(2) 0.10074(17) 0.0226(10) Uani 1 1 d . . .
H2A_23 H 0.6402 0.8528 0.1346 0.027 Uiso 1 1 calc R A .
H2B_23 H 0.7240 0.8502 0.0889 0.027 Uiso 1 1 calc R . .
C3_23 C 0.5844(3) 0.8764(2) 0.05900(16) 0.0272(11) Uani 1 1 d . A .
H3A_23 H 0.5777 0.9248 0.0556 0.033 Uiso 1 1 calc R . .
H3B_23 H 0.6075 0.8662 0.0242 0.033 Uiso 1 1 calc R . .
C4_23 C 0.4855(3) 0.8570(2) 0.07401(17) 0.0282(11) Uani 1 1 d . . .
H4A_23 H 0.4583 0.8733 0.1060 0.034 Uiso 1 1 calc R A .
H4B_23 H 0.4405 0.8790 0.0449 0.034 Uiso 1 1 calc R . .
C5_23 C 0.4908(3) 0.7826(2) 0.08481(19) 0.0306(11) Uani 1 1 d . A .
H5A_23 H 0.5088 0.7669 0.0516 0.037 Uiso 1 1 calc R . .
H5B_23 H 0.4261 0.7725 0.0974 0.037 Uiso 1 1 calc R . .
C6_23 C 0.5661(3) 0.7458(2) 0.12661(18) 0.0273(10) Uani 1 1 d . . .
H6A_23 H 0.5447 0.7579 0.1609 0.033 Uiso 1 1 calc R A .
H6B_23 H 0.5715 0.6973 0.1314 0.033 Uiso 1 1 calc R . .
C1_24 C 0.7524(6) 0.7040(4) 0.2204(3) 0.0241(12) Uani 0.652(5) 1 d PU A 1
H1_24 H 0.8185 0.6863 0.2353 0.029 Uiso 0.652(5) 1 calc PR A 1
C2_24 C 0.7214(5) 0.7735(3) 0.2328(3) 0.0279(12) Uani 0.652(5) 1 d PU A 1
H2A_24 H 0.7649 0.8027 0.2127 0.034 Uiso 0.652(5) 1 calc PR A 1
H2B_24 H 0.6543 0.7929 0.2210 0.034 Uiso 0.652(5) 1 calc PR A 1
C3_24 C 0.7255(6) 0.7708(4) 0.2921(3) 0.0322(13) Uani 0.652(5) 1 d PU A 1
H3A_24 H 0.7939 0.7567 0.3031 0.039 Uiso 0.652(5) 1 calc PR A 1
H3B_24 H 0.7003 0.8157 0.2989 0.039 Uiso 0.652(5) 1 calc PR A 1
C4_24 C 0.6651(6) 0.7223(4) 0.3243(3) 0.0316(12) Uani 0.652(5) 1 d PU A 1
H4A_24 H 0.6733 0.7183 0.3625 0.038 Uiso 0.652(5) 1 calc PR A 1
H4B_24 H 0.5954 0.7400 0.3169 0.038 Uiso 0.652(5) 1 calc PR A 1
C5_24 C 0.6943(6) 0.6536(4) 0.3116(3) 0.0289(12) Uani 0.652(5) 1 d PU A 1
H5A_24 H 0.6510 0.6245 0.3320 0.035 Uiso 0.652(5) 1 calc PR A 1
H5B_24 H 0.7618 0.6338 0.3227 0.035 Uiso 0.652(5) 1 calc PR A 1
C6_24 C 0.6881(6) 0.6565(4) 0.2519(4) 0.0255(12) Uani 0.652(5) 1 d PU A 1
H6A_24 H 0.7108 0.6116 0.2447 0.031 Uiso 0.652(5) 1 calc PR A 1
H6B_24 H 0.6198 0.6726 0.2410 0.031 Uiso 0.652(5) 1 calc PR A 1
C1_124 C 0.7290(12) 0.7258(8) 0.2159(6) 0.0247(14) Uani 0.348(5) 1 d PU A 2
H1_124 H 0.6864 0.7709 0.2111 0.030 Uiso 0.348(5) 1 calc PR A 2
C2_124 C 0.8107(9) 0.7259(6) 0.2476(5) 0.0244(14) Uani 0.348(5) 1 d PU A 2
H2A_124 H 0.8558 0.6824 0.2517 0.029 Uiso 0.348(5) 1 calc PR A 2
H2B_124 H 0.8468 0.7605 0.2284 0.029 Uiso 0.348(5) 1 calc PR A 2
C3_124 C 0.7781(10) 0.7390(7) 0.3022(5) 0.0259(15) Uani 0.348(5) 1 d PU A 2
H3A_124 H 0.8358 0.7356 0.3228 0.031 Uiso 0.348(5) 1 calc PR A 2
H3B_124 H 0.7390 0.7845 0.2985 0.031 Uiso 0.348(5) 1 calc PR A 2
C4_124 C 0.7159(11) 0.6876(8) 0.3320(5) 0.0291(15) Uani 0.348(5) 1 d PU A 2
H4A_124 H 0.7573 0.6426 0.3394 0.035 Uiso 0.348(5) 1 calc PR A 2
H4B_124 H 0.6910 0.6986 0.3663 0.035 Uiso 0.348(5) 1 calc PR A 2
C5_124 C 0.6348(10) 0.6881(7) 0.3007(5) 0.0285(14) Uani 0.348(5) 1 d PU A 2
H5A_124 H 0.5899 0.7317 0.2967 0.034 Uiso 0.348(5) 1 calc PR A 2
H5B_124 H 0.5985 0.6535 0.3197 0.034 Uiso 0.348(5) 1 calc PR A 2
C6_124 C 0.6674(13) 0.6754(8) 0.2465(7) 0.0264(15) Uani 0.348(5) 1 d PU A 2
H6A_124 H 0.7064 0.6298 0.2504 0.032 Uiso 0.348(5) 1 calc PR A 2
H6B_124 H 0.6095 0.6784 0.2261 0.032 Uiso 0.348(5) 1 calc PR A 2

loop_
_atom_site_aniso_label
_atom_site_aniso_U_11
_atom_site_aniso_U_22
_atom_site_aniso_U_33
_atom_site_aniso_U_23
_atom_site_aniso_U_13
_atom_site_aniso_U_12
Pb1 0.01530(8) 0.01966(8) 0.01114(7) -0.00469(6) -0.00248(6) -0.00291(6)
Cl1 0.0213(6) 0.0241(6) 0.0157(5) -0.0056(4) -0.0002(4) -0.0065(4)
Cl2 0.0219(6) 0.0217(5) 0.0183(5) -0.0050(4) 0.0012(4) -0.0043(4)
Pt1 0.01158(8) 0.01368(8) 0.00963(7) -0.00242(6) -0.00030(6) -0.00322(6)
P1 0.0129(5) 0.0127(5) 0.0153(5) 0.0005(4) 0.0021(4) -0.0002(4)
P2 0.0115(5) 0.0148(5) 0.0107(5) -0.0032(4) 0.0005(4) -0.0030(4)
Pt2 0.01219(8) 0.01609(8) 0.01403(8) -0.00558(6) -0.00285(6) -0.00002(6)
P3 0.0139(6) 0.0204(6) 0.0161(5) -0.0071(4) -0.0022(4) -0.0004(4)
P4 0.0155(6) 0.0127(5) 0.0127(5) -0.0037(4) -0.0035(4) 0.0000(4)
C1_1 0.020(2) 0.028(3) 0.026(2) 0.0012(19) 0.0015(19) -0.001(2)
C2_1 0.017(2) 0.031(3) 0.023(2) 0.0017(19) 0.0016(19) -0.0011(19)
C3_1 0.021(3) 0.060(4) 0.035(3) 0.002(3) 0.001(2) 0.005(2)
C4_1 0.027(3) 0.053(3) 0.024(3) 0.000(2) -0.011(2) 0.002(2)
C5_1 0.027(3) 0.025(2) 0.017(2) -0.0022(18) -0.0002(19) 0.002(2)
C6_1 0.023(3) 0.043(3) 0.019(2) 0.000(2) -0.0045(19) -0.002(2)
C1_2 0.031(3) 0.020(2) 0.023(2) -0.0114(18) 0.015(2) -0.007(2)
C2_2 0.038(3) 0.026(3) 0.028(3) -0.007(2) 0.003(2) -0.007(2)
C3_2 0.058(4) 0.024(3) 0.017(2) -0.0047(19) -0.013(2) -0.001(2)
C4_2 0.040(3) 0.032(3) 0.027(3) -0.012(2) -0.005(2) -0.002(2)
C5_2 0.033(3) 0.027(3) 0.034(3) -0.019(2) 0.005(2) -0.009(2)
C6_2 0.028(3) 0.015(2) 0.029(2) -0.0032(18) 0.010(2) -0.0057(19)
C1_3 0.016(2) 0.015(2) 0.0099(19) -0.0029(15) 0.0020(16) -0.0044(17)
C2_3 0.019(2) 0.015(2) 0.018(2) -0.0044(17) 0.0004(17) -0.0037(17)
C3_3 0.016(2) 0.017(2) 0.020(2) -0.0055(17) 0.0013(17) -0.0057(17)
C4_3 0.015(2) 0.030(2) 0.015(2) -0.0003(18) 0.0023(17) -0.0062(19)
C5_3 0.014(2) 0.023(2) 0.023(2) -0.0014(18) -0.0001(18) -0.0010(18)
C6_3 0.014(2) 0.018(2) 0.016(2) 0.0025(17) -0.0011(17) -0.0023(17)
C1_4 0.013(2) 0.013(2) 0.014(2) -0.0023(16) -0.0034(16) -0.0034(16)
C2_4 0.017(2) 0.018(2) 0.017(2) -0.0038(17) -0.0034(17) -0.0046(17)
C3_4 0.024(3) 0.018(2) 0.033(3) -0.0044(19) -0.016(2) -0.0074(19)
C4_4 0.014(2) 0.022(2) 0.045(3) -0.005(2) -0.006(2) -0.0041(19)
C5_4 0.013(2) 0.023(2) 0.033(3) -0.0087(19) 0.0034(19) -0.0005(18)
C6_4 0.015(2) 0.021(2) 0.022(2) -0.0064(18) 0.0019(18) -0.0058(18)
C1_5 0.011(2) 0.018(2) 0.0122(19) -0.0035(16) 0.0002(16) -0.0040(16)
C2_5 0.018(2) 0.018(2) 0.024(2) -0.0062(18) 0.0019(18) -0.0070(18)
C3_5 0.016(2) 0.025(2) 0.028(2) -0.0064(19) -0.0001(19) -0.0106(19)
C4_5 0.025(2) 0.024(2) 0.020(2) -0.0084(18) 0.0061(19) -0.0130(19)
C5_5 0.024(2) 0.017(2) 0.019(2) -0.0047(17) 0.0007(18) -0.0040(18)
C6_5 0.019(2) 0.017(2) 0.017(2) -0.0029(17) 0.0000(17) -0.0056(18)
C1_6 0.018(2) 0.023(2) 0.016(2) -0.0057(17) 0.0015(17) 0.0018(18)
C2_6 0.020(2) 0.019(2) 0.016(2) -0.0006(17) 0.0005(17) -0.0043(18)
C3_6 0.033(3) 0.058(4) 0.017(2) 0.001(2) -0.001(2) 0.005(3)
C4_6 0.047(3) 0.047(3) 0.025(3) -0.005(2) 0.014(2) 0.004(3)
C5_6 0.040(3) 0.030(3) 0.026(3) -0.002(2) 0.012(2) 0.008(2)
C6_6 0.034(3) 0.040(3) 0.023(2) -0.003(2) 0.000(2) -0.001(2)
C1_7 0.025(3) 0.026(2) 0.019(2) -0.0046(18) 0.0022(19) -0.009(2)
C2_7 0.023(3) 0.030(3) 0.031(3) -0.008(2) 0.006(2) -0.006(2)
C3_7 0.032(3) 0.037(3) 0.031(3) 0.001(2) 0.015(2) -0.010(2)
C4_7 0.040(3) 0.052(3) 0.027(3) -0.012(2) 0.009(2) -0.014(3)
C5_7 0.050(3) 0.047(3) 0.027(3) -0.015(2) 0.005(2) -0.018(3)
C6_7 0.035(3) 0.035(3) 0.025(2) -0.008(2) 0.002(2) -0.011(2)
C1_8 0.013(2) 0.024(2) 0.023(2) -0.0078(18) 0.0008(18) -0.0030(18)
C2_8 0.019(2) 0.022(2) 0.025(2) -0.0097(18) 0.0009(19) -0.0017(18)
C3_8 0.021(2) 0.022(2) 0.036(3) -0.011(2) 0.003(2) -0.0024(19)
C4_8 0.028(3) 0.031(3) 0.042(3) -0.021(2) -0.001(2) -0.003(2)
C5_8 0.026(3) 0.039(3) 0.042(3) -0.027(2) -0.004(2) -0.002(2)
C6_8 0.020(2) 0.032(3) 0.031(3) -0.017(2) -0.006(2) 0.000(2)
C1_9 0.013(2) 0.030(3) 0.023(2) -0.0104(19) -0.0051(18) 0.0015(18)
C2_9 0.023(2) 0.030(3) 0.022(2) -0.0095(19) -0.0017(19) 0.003(2)
C3_9 0.027(3) 0.032(3) 0.020(2) -0.0090(19) -0.007(2) 0.010(2)
C4_9 0.027(3) 0.046(3) 0.030(3) -0.012(2) -0.008(2) 0.014(2)
C5_9 0.017(3) 0.056(3) 0.036(3) -0.016(2) -0.005(2) -0.003(2)
C6_9 0.018(2) 0.037(3) 0.030(3) -0.009(2) -0.005(2) 0.004(2)
C1_10 0.016(2) 0.019(2) 0.014(2) -0.0036(16) -0.0027(17) -0.0033(17)
C2_10 0.022(2) 0.023(2) 0.025(2) -0.0119(19) 0.0047(19) -0.0076(19)
C3_10 0.029(3) 0.022(2) 0.024(2) -0.0084(19) -0.0014(19) -0.009(2)
C4_10 0.020(2) 0.021(2) 0.028(2) -0.0016(19) -0.0046(19) -0.0053(19)
C5_10 0.019(2) 0.027(3) 0.024(2) 0.0009(19) 0.0035(19) -0.0034(19)
C6_10 0.024(2) 0.019(2) 0.018(2) -0.0031(17) -0.0003(18) -0.0021(19)
C1_11 0.020(2) 0.019(2) 0.021(2) 0.0003(17) -0.0072(18) -0.0022(18)
C2_11 0.031(3) 0.028(3) 0.017(2) -0.0022(18) -0.0084(19) -0.002(2)
C3_11 0.043(3) 0.033(3) 0.024(2) 0.003(2) -0.014(2) -0.013(2)
C4_11 0.039(3) 0.034(3) 0.037(3) 0.011(2) -0.025(2) -0.013(2)
C5_11 0.026(3) 0.022(3) 0.047(3) 0.001(2) -0.021(2) 0.001(2)
C6_11 0.027(3) 0.021(2) 0.036(3) -0.002(2) -0.012(2) -0.004(2)
C1_12 0.021(2) 0.013(2) 0.013(2) -0.0047(16) -0.0006(17) 0.0026(17)
C2_12 0.034(3) 0.019(2) 0.023(2) -0.0087(18) 0.004(2) -0.006(2)
C3_12 0.054(3) 0.018(2) 0.033(3) -0.012(2) 0.009(2) -0.013(2)
C4_12 0.058(4) 0.016(2) 0.025(3) -0.0019(19) 0.003(2) 0.011(2)
C5_12 0.041(3) 0.022(2) 0.021(2) -0.0032(19) -0.006(2) 0.010(2)
C6_12 0.030(3) 0.019(2) 0.013(2) -0.0036(17) -0.0048(18) 0.0060(19)
Pb2 0.01792(9) 0.01815(8) 0.01042(7) -0.00404(6) -0.00228(6) -0.00332(6)
Cl3 0.0244(6) 0.0236(5) 0.0158(5) -0.0040(4) -0.0008(4) -0.0081(4)
Cl4 0.0237(6) 0.0203(5) 0.0171(5) -0.0043(4) 0.0015(4) -0.0050(4)
Pt3 0.01356(8) 0.01242(8) 0.00927(7) -0.00175(6) 0.00028(6) -0.00386(6)
P5 0.0154(6) 0.0129(5) 0.0106(5) -0.0024(4) 0.0011(4) -0.0033(4)
P6 0.0124(5) 0.0127(5) 0.0149(5) 0.0010(4) 0.0006(4) -0.0012(4)
Pt4 0.01174(8) 0.01436(8) 0.01329(8) -0.00322(6) -0.00185(6) -0.00142(6)
P7 0.0138(5) 0.0116(5) 0.0126(5) -0.0025(4) -0.0029(4) -0.0017(4)
P8 0.0115(6) 0.0259(6) 0.0162(5) -0.0059(4) -0.0008(4) -0.0040(5)
C1_13 0.019(2) 0.013(2) 0.018(2) -0.0021(16) -0.0014(17) -0.0030(17)
C2_13 0.019(2) 0.016(2) 0.021(2) -0.0027(17) -0.0042(18) -0.0035(18)
C3_13 0.033(3) 0.020(2) 0.039(3) -0.008(2) -0.015(2) -0.005(2)
C4_13 0.017(3) 0.028(3) 0.061(3) -0.006(2) -0.010(2) -0.004(2)
C5_13 0.020(3) 0.029(3) 0.036(3) -0.005(2) -0.001(2) -0.003(2)
C6_13 0.014(2) 0.022(2) 0.021(2) -0.0065(18) 0.0018(17) -0.0036(18)
C1_14 0.019(2) 0.020(2) 0.012(2) -0.0048(17) 0.0053(17) -0.0027(18)
C2_14 0.042(3) 0.023(3) 0.025(2) -0.0028(19) 0.005(2) -0.005(2)
C3_14 0.049(3) 0.020(2) 0.024(2) -0.0067(19) 0.017(2) 0.003(2)
C4_14 0.047(3) 0.034(3) 0.022(2) -0.006(2) 0.009(2) -0.010(2)
C5_14 0.034(3) 0.033(3) 0.015(2) -0.0029(19) 0.005(2) -0.001(2)
C6_14 0.024(2) 0.017(2) 0.014(2) -0.0039(16) 0.0019(17) -0.0060(18)
C1_15 0.016(2) 0.015(2) 0.0118(19) -0.0039(16) 0.0006(16) -0.0028(17)
C2_15 0.014(2) 0.020(2) 0.025(2) -0.0055(18) -0.0011(18) -0.0033(18)
C3_15 0.017(2) 0.024(2) 0.022(2) -0.0069(18) 0.0007(18) -0.0082(18)
C4_15 0.027(3) 0.017(2) 0.019(2) -0.0034(17) 0.0015(18) -0.0096(19)
C5_15 0.022(2) 0.013(2) 0.019(2) -0.0038(17) 0.0017(18) -0.0029(17)
C6_15 0.020(2) 0.014(2) 0.015(2) -0.0011(16) -0.0014(17) -0.0028(17)
C1_16 0.012(2) 0.014(2) 0.015(2) -0.0022(16) 0.0027(16) -0.0013(16)
C2_16 0.017(2) 0.018(2) 0.016(2) 0.0008(17) -0.0010(17) -0.0034(17)
C3_16 0.011(2) 0.024(2) 0.020(2) 0.0007(18) 0.0016(17) 0.0004(18)
C4_16 0.016(2) 0.031(2) 0.013(2) -0.0033(18) 0.0023(17) -0.0096(19)
C5_16 0.022(2) 0.017(2) 0.017(2) -0.0021(17) 0.0020(18) -0.0103(18)
C6_16 0.019(2) 0.015(2) 0.017(2) -0.0046(16) 0.0017(17) -0.0032(17)
C1_17 0.024(2) 0.015(2) 0.021(2) -0.0039(17) 0.0108(18) -0.0036(18)
C2_17 0.025(3) 0.016(2) 0.031(2) -0.0045(19) 0.007(2) -0.0030(19)
C3_17 0.032(3) 0.025(3) 0.032(3) -0.009(2) 0.003(2) -0.003(2)
C4_17 0.036(3) 0.034(3) 0.032(3) -0.022(2) -0.007(2) 0.004(2)
C5_17 0.039(3) 0.021(2) 0.026(2) -0.0056(19) -0.007(2) 0.000(2)
C6_17 0.026(3) 0.021(2) 0.024(2) -0.0114(18) 0.0016(19) -0.0033(19)
C1_18 0.023(3) 0.029(3) 0.025(2) -0.003(2) -0.005(2) 0.001(2)
C2_18 0.032(3) 0.043(3) 0.024(2) -0.001(2) 0.000(2) 0.002(2)
C3_18 0.038(3) 0.048(3) 0.020(2) 0.001(2) -0.003(2) 0.012(2)
C4_18 0.037(3) 0.072(4) 0.027(3) 0.001(3) -0.012(2) 0.014(3)
C5_18 0.027(3) 0.080(4) 0.049(3) -0.029(3) -0.012(3) 0.007(3)
C6_18 0.014(2) 0.035(3) 0.032(3) -0.001(2) 0.000(2) -0.004(2)
C1_19 0.014(2) 0.015(2) 0.017(2) -0.0046(16) -0.0013(17) -0.0017(17)
C2_19 0.020(2) 0.022(2) 0.024(2) -0.0088(18) 0.0033(18) -0.0065(18)
C3_19 0.024(2) 0.024(2) 0.023(2) -0.0097(18) 0.0008(19) -0.0128(19)
C4_19 0.017(2) 0.022(2) 0.023(2) -0.0023(18) -0.0030(18) -0.0097(18)
C5_19 0.022(2) 0.024(2) 0.019(2) -0.0031(18) 0.0038(18) -0.0049(19)
C6_19 0.019(2) 0.017(2) 0.015(2) -0.0036(16) -0.0012(17) -0.0033(17)
C1_20 0.018(2) 0.017(2) 0.018(2) -0.0009(17) -0.0049(17) -0.0045(17)
C2_20 0.023(2) 0.019(2) 0.020(2) -0.0023(17) -0.0045(18) -0.0047(18)
C3_20 0.030(3) 0.030(3) 0.018(2) 0.0015(19) -0.0112(19) -0.008(2)
C4_20 0.028(3) 0.026(3) 0.032(3) 0.009(2) -0.016(2) -0.005(2)
C5_20 0.025(3) 0.016(2) 0.032(3) 0.0014(19) -0.008(2) -0.0018(19)
C6_20 0.021(2) 0.018(2) 0.024(2) -0.0023(18) -0.0045(19) -0.0014(18)
C1_21 0.020(2) 0.014(2) 0.012(2) -0.0035(16) -0.0007(17) -0.0014(17)
C2_21 0.026(2) 0.016(2) 0.022(2) -0.0054(17) -0.0009(19) -0.0050(18)
C3_21 0.040(3) 0.017(2) 0.028(2) -0.0073(19) 0.000(2) -0.010(2)
C4_21 0.049(3) 0.017(2) 0.029(3) -0.008(2) 0.002(2) -0.002(2)
C5_21 0.033(3) 0.023(2) 0.017(2) -0.0052(18) -0.0038(19) 0.010(2)
C6_21 0.028(3) 0.018(2) 0.015(2) -0.0047(17) -0.0016(18) 0.0017(19)
C1_22 0.012(2) 0.022(2) 0.024(2) -0.0040(18) 0.0001(18) -0.0031(18)
C2_22 0.015(2) 0.031(3) 0.027(2) -0.0031(19) -0.0036(19) -0.0060(19)
C3_22 0.017(2) 0.023(2) 0.034(3) -0.001(2) 0.002(2) -0.0021(19)
C4_22 0.021(3) 0.026(3) 0.038(3) -0.010(2) 0.002(2) -0.001(2)
C5_22 0.019(2) 0.035(3) 0.029(2) -0.014(2) -0.001(2) -0.004(2)
C6_22 0.014(2) 0.027(2) 0.027(2) -0.0069(19) -0.0048(18) -0.0008(19)
C1_23 0.014(2) 0.026(2) 0.024(2) -0.0132(19) 0.0002(18) -0.0005(18)
C2_23 0.017(2) 0.028(3) 0.024(2) -0.0127(19) -0.0054(18) 0.0021(19)
C3_23 0.030(3) 0.032(3) 0.017(2) -0.0085(19) -0.0048(19) 0.005(2)
C4_23 0.018(2) 0.044(3) 0.021(2) -0.013(2) -0.0062(19) 0.005(2)
C5_23 0.015(2) 0.044(3) 0.035(3) -0.019(2) -0.003(2) -0.001(2)
C6_23 0.016(2) 0.035(3) 0.034(3) -0.015(2) -0.004(2) -0.002(2)
C1_24 0.025(2) 0.028(2) 0.0214(19) -0.0066(18) 0.0029(18) -0.0089(19)
C2_24 0.030(2) 0.032(2) 0.024(2) -0.0081(19) 0.0015(19) -0.0096(19)
C3_24 0.035(2) 0.037(2) 0.026(2) -0.0107(19) 0.002(2) -0.009(2)
C4_24 0.031(2) 0.037(2) 0.026(2) -0.0072(18) 0.005(2) -0.006(2)
C5_24 0.026(2) 0.034(2) 0.024(2) -0.0038(19) 0.005(2) -0.005(2)
C6_24 0.023(2) 0.028(2) 0.0242(19) -0.0038(19) 0.0041(19) -0.0069(19)
C1_124 0.024(2) 0.028(3) 0.023(2) -0.006(2) 0.003(2) -0.008(2)
C2_124 0.025(2) 0.028(3) 0.022(2) -0.007(2) 0.003(2) -0.008(2)
C3_124 0.027(3) 0.030(3) 0.022(2) -0.008(2) 0.003(2) -0.008(2)
C4_124 0.028(3) 0.033(3) 0.025(2) -0.004(2) 0.005(2) -0.007(2)
C5_124 0.026(2) 0.032(2) 0.026(2) -0.004(2) 0.005(2) -0.007(2)
C6_124 0.025(3) 0.029(3) 0.025(2) -0.005(2) 0.004(2) -0.009(2)

loop_
_atom_type_symbol
_atom_type_description
_atom_type_scat_dispersion_real
_atom_type_scat_dispersion_imag
_atom_type_scat_source
C C 0.0033 0.0016 'International Tables Vol C Tables 4.2.6.8 and 6.1.1.4'
H H 0.0000 0.0000 'International Tables Vol C Tables 4.2.6.8 and 6.1.1.4'
P P 0.1023 0.0942 'International Tables Vol C Tables 4.2.6.8 and 6.1.1.4'
Cl Cl 0.1484 0.1585 'International Tables Vol C Tables 4.2.6.8 and 6.1.1.4'
Pt Pt -1.7033 8.3905 'International Tables Vol C Tables 4.2.6.8 and 6.1.1.4'
Pb Pb -3.3944 10.1111 'International Tables Vol C Tables 4.2.6.8 and 6.1.1.4'

loop_
_geom_angle_atom_site_label_1
_geom_angle_atom_site_label_2
_geom_angle_atom_site_label_3
_geom_angle
Cl2 Pb1 Cl1 90.99(3)
Cl2 Pb1 Pt1 111.42(2)
Cl1 Pb1 Pt1 96.13(2)
Cl2 Pb1 Pt2 99.06(2)
Cl1 Pb1 Pt2 108.63(2)
Pt1 Pb1 Pt2 140.234(10)
P1 Pt1 P2 150.93(4)
P1 Pt1 Pb1 99.97(3)
P2 Pt1 Pb1 105.92(3)
C1_1 P1 C1_3 102.51(18)
C1_1 P1 C1_2 102.7(2)
C1_3 P1 C1_2 105.30(19)
C1_1 P1 Pt1 125.16(16)
C1_3 P1 Pt1 111.26(13)
C1_2 P1 Pt1 108.09(13)
C1_6 P2 C1_5 110.27(19)
C1_6 P2 C1_4 102.63(18)
C1_5 P2 C1_4 102.79(17)
C1_6 P2 Pt1 107.76(13)
C1_5 P2 Pt1 123.28(12)
C1_4 P2 Pt1 108.10(12)
P4 Pt2 P3 152.05(4)
P4 Pt2 Pb1 103.50(3)
P3 Pt2 Pb1 102.12(3)
C1_8 P3 C1_9 102.55(19)
C1_8 P3 C1_7 102.94(19)
C1_9 P3 C1_7 109.8(2)
C1_8 P3 Pt2 110.73(14)
C1_9 P3 Pt2 108.63(14)
C1_7 P3 Pt2 120.67(14)
C1_12 P4 C1_10 103.76(18)
C1_12 P4 C1_11 102.01(18)
C1_10 P4 C1_11 109.94(18)
C1_12 P4 Pt2 112.70(13)
C1_10 P4 Pt2 122.34(13)
C1_11 P4 Pt2 104.37(14)
C6_1 C1_1 C2_1 109.8(4)
C6_1 C1_1 P1 113.5(3)
C2_1 C1_1 P1 110.5(3)
C6_1 C1_1 H1_1 107.6
C2_1 C1_1 H1_1 107.6
P1 C1_1 H1_1 107.6
C3_1 C2_1 C1_1 111.2(4)
C3_1 C2_1 H2A_1 109.4
C1_1 C2_1 H2A_1 109.4
C3_1 C2_1 H2B_1 109.4
C1_1 C2_1 H2B_1 109.4
H2A_1 C2_1 H2B_1 108.0
C4_1 C3_1 C2_1 112.8(4)
C4_1 C3_1 H3A_1 109.0
C2_1 C3_1 H3A_1 109.0
C4_1 C3_1 H3B_1 109.0
C2_1 C3_1 H3B_1 109.0
H3A_1 C3_1 H3B_1 107.8
C3_1 C4_1 C5_1 111.9(4)
C3_1 C4_1 H4A_1 109.2
C5_1 C4_1 H4A_1 109.2
C3_1 C4_1 H4B_1 109.2
C5_1 C4_1 H4B_1 109.2
H4A_1 C4_1 H4B_1 107.9
C4_1 C5_1 C6_1 110.7(4)
C4_1 C5_1 H5A_1 109.5
C6_1 C5_1 H5A_1 109.5
C4_1 C5_1 H5B_1 109.5
C6_1 C5_1 H5B_1 109.5
H5A_1 C5_1 H5B_1 108.1
C1_1 C6_1 C5_1 111.7(4)
C1_1 C6_1 H6A_1 109.3
C5_1 C6_1 H6A_1 109.3
C1_1 C6_1 H6B_1 109.3
C5_1 C6_1 H6B_1 109.3
H6A_1 C6_1 H6B_1 107.9
C2_2 C1_2 C6_2 109.8(3)
C2_2 C1_2 P1 113.5(3)
C6_2 C1_2 P1 116.1(3)
C2_2 C1_2 H1_2 105.5
C6_2 C1_2 H1_2 105.5
P1 C1_2 H1_2 105.5
C3_2 C2_2 C1_2 111.2(4)
C3_2 C2_2 H2A_2 109.4
C1_2 C2_2 H2A_2 109.4
C3_2 C2_2 H2B_2 109.4
C1_2 C2_2 H2B_2 109.4
H2A_2 C2_2 H2B_2 108.0
C4_2 C3_2 C2_2 111.7(4)
C4_2 C3_2 H3A_2 109.3
C2_2 C3_2 H3A_2 109.3
C4_2 C3_2 H3B_2 109.3
C2_2 C3_2 H3B_2 109.3
H3A_2 C3_2 H3B_2 107.9
C5_2 C4_2 C3_2 110.4(4)
C5_2 C4_2 H4A_2 109.6
C3_2 C4_2 H4A_2 109.6
C5_2 C4_2 H4B_2 109.6
C3_2 C4_2 H4B_2 109.6
H4A_2 C4_2 H4B_2 108.1
C4_2 C5_2 C6_2 112.5(4)
C4_2 C5_2 H5A_2 109.1
C6_2 C5_2 H5A_2 109.1
C4_2 C5_2 H5B_2 109.1
C6_2 C5_2 H5B_2 109.1
H5A_2 C5_2 H5B_2 107.8
C1_2 C6_2 C5_2 109.0(4)
C1_2 C6_2 H6A_2 109.9
C5_2 C6_2 H6A_2 109.9
C1_2 C6_2 H6B_2 109.9
C5_2 C6_2 H6B_2 109.9
H6A_2 C6_2 H6B_2 108.3
C6_3 C1_3 C2_3 110.1(3)
C6_3 C1_3 P1 111.9(2)
C2_3 C1_3 P1 116.9(3)
C6_3 C1_3 H1_3 105.7
C2_3 C1_3 H1_3 105.7
P1 C1_3 H1_3 105.7
C3_3 C2_3 C1_3 110.5(3)
C3_3 C2_3 H2A_3 109.5
C1_3 C2_3 H2A_3 109.5
C3_3 C2_3 H2B_3 109.5
C1_3 C2_3 H2B_3 109.5
H2A_3 C2_3 H2B_3 108.1
C4_3 C3_3 C2_3 110.8(3)
C4_3 C3_3 H3A_3 109.5
C2_3 C3_3 H3A_3 109.5
C4_3 C3_3 H3B_3 109.5
C2_3 C3_3 H3B_3 109.5
H3A_3 C3_3 H3B_3 108.1
C5_3 C4_3 C3_3 110.4(3)
C5_3 C4_3 H4A_3 109.6
C3_3 C4_3 H4A_3 109.6
C5_3 C4_3 H4B_3 109.6
C3_3 C4_3 H4B_3 109.6
H4A_3 C4_3 H4B_3 108.1
C4_3 C5_3 C6_3 112.2(3)
C4_3 C5_3 H5A_3 109.2
C6_3 C5_3 H5A_3 109.2
C4_3 C5_3 H5B_3 109.2
C6_3 C5_3 H5B_3 109.2
H5A_3 C5_3 H5B_3 107.9
C1_3 C6_3 C5_3 111.6(3)
C1_3 C6_3 H6A_3 109.3
C5_3 C6_3 H6A_3 109.3
C1_3 C6_3 H6B_3 109.3
C5_3 C6_3 H6B_3 109.3
H6A_3 C6_3 H6B_3 108.0
C6_4 C1_4 C2_4 111.1(3)
C6_4 C1_4 P2 110.5(3)
C2_4 C1_4 P2 112.0(3)
C6_4 C1_4 H1_4 107.7
C2_4 C1_4 H1_4 107.7
P2 C1_4 H1_4 107.7
C3_4 C2_4 C1_4 110.7(3)
C3_4 C2_4 H2A_4 109.5
C1_4 C2_4 H2A_4 109.5
C3_4 C2_4 H2B_4 109.5
C1_4 C2_4 H2B_4 109.5
H2A_4 C2_4 H2B_4 108.1
C4_4 C3_4 C2_4 111.8(3)
C4_4 C3_4 H3A_4 109.3
C2_4 C3_4 H3A_4 109.3
C4_4 C3_4 H3B_4 109.3
C2_4 C3_4 H3B_4 109.3
H3A_4 C3_4 H3B_4 107.9
C5_4 C4_4 C3_4 111.2(4)
C5_4 C4_4 H4A_4 109.4
C3_4 C4_4 H4A_4 109.4
C5_4 C4_4 H4B_4 109.4
C3_4 C4_4 H4B_4 109.4
H4A_4 C4_4 H4B_4 108.0
C4_4 C5_4 C6_4 111.9(3)
C4_4 C5_4 H5A_4 109.2
C6_4 C5_4 H5A_4 109.2
C4_4 C5_4 H5B_4 109.2
C6_4 C5_4 H5B_4 109.2
H5A_4 C5_4 H5B_4 107.9
C1_4 C6_4 C5_4 111.1(3)
C1_4 C6_4 H6A_4 109.4
C5_4 C6_4 H6A_4 109.4
C1_4 C6_4 H6B_4 109.4
C5_4 C6_4 H6B_4 109.4
H6A_4 C6_4 H6B_4 108.0
C6_5 C1_5 C2_5 110.3(3)
C6_5 C1_5 P2 117.6(3)
C2_5 C1_5 P2 112.3(3)
C6_5 C1_5 H1_5 105.1
C2_5 C1_5 H1_5 105.1
P2 C1_5 H1_5 105.1
C3_5 C2_5 C1_5 110.7(3)
C3_5 C2_5 H2A_5 109.5
C1_5 C2_5 H2A_5 109.5
C3_5 C2_5 H2B_5 109.5
C1_5 C2_5 H2B_5 109.5
H2A_5 C2_5 H2B_5 108.1
C4_5 C3_5 C2_5 111.4(3)
C4_5 C3_5 H3A_5 109.3
C2_5 C3_5 H3A_5 109.3
C4_5 C3_5 H3B_5 109.3
C2_5 C3_5 H3B_5 109.3
H3A_5 C3_5 H3B_5 108.0
C5_5 C4_5 C3_5 111.1(3)
C5_5 C4_5 H4A_5 109.4
C3_5 C4_5 H4A_5 109.4
C5_5 C4_5 H4B_5 109.4
C3_5 C4_5 H4B_5 109.4
H4A_5 C4_5 H4B_5 108.0
C4_5 C5_5 C6_5 111.7(3)
C4_5 C5_5 H5A_5 109.3
C6_5 C5_5 H5A_5 109.3
C4_5 C5_5 H5B_5 109.3
C6_5 C5_5 H5B_5 109.3
H5A_5 C5_5 H5B_5 107.9
C1_5 C6_5 C5_5 110.5(3)
C1_5 C6_5 H6A_5 109.6
C5_5 C6_5 H6A_5 109.6
C1_5 C6_5 H6B_5 109.6
C5_5 C6_5 H6B_5 109.6
H6A_5 C6_5 H6B_5 108.1
C6_6 C1_6 C2_6 112.5(3)
C6_6 C1_6 P2 116.6(3)
C2_6 C1_6 P2 117.5(3)
C6_6 C1_6 H1_6 102.4
C2_6 C1_6 H1_6 102.4
P2 C1_6 H1_6 102.4
C3_6 C2_6 C1_6 109.7(3)
C3_6 C2_6 H2A_6 109.7
C1_6 C2_6 H2A_6 109.7
C3_6 C2_6 H2B_6 109.7
C1_6 C2_6 H2B_6 109.7
H2A_6 C2_6 H2B_6 108.2
C4_6 C3_6 C2_6 114.8(4)
C4_6 C3_6 H3A_6 108.6
C2_6 C3_6 H3A_6 108.6
C4_6 C3_6 H3B_6 108.6
C2_6 C3_6 H3B_6 108.6
H3A_6 C3_6 H3B_6 107.6
C3_6 C4_6 C5_6 112.6(4)
C3_6 C4_6 H4A_6 109.1
C5_6 C4_6 H4A_6 109.1
C3_6 C4_6 H4B_6 109.1
C5_6 C4_6 H4B_6 109.1
H4A_6 C4_6 H4B_6 107.8
C4_6 C5_6 C6_6 111.9(4)
C4_6 C5_6 H5A_6 109.2
C6_6 C5_6 H5A_6 109.2
C4_6 C5_6 H5B_6 109.2
C6_6 C5_6 H5B_6 109.2
H5A_6 C5_6 H5B_6 107.9
C1_6 C6_6 C5_6 108.8(4)
C1_6 C6_6 H6A_6 109.9
C5_6 C6_6 H6A_6 109.9
C1_6 C6_6 H6B_6 109.9
C5_6 C6_6 H6B_6 109.9
H6A_6 C6_6 H6B_6 108.3
C6_7 C1_7 C2_7 110.4(4)
C6_7 C1_7 P3 112.2(3)
C2_7 C1_7 P3 118.3(3)
C6_7 C1_7 H1_7 104.9
C2_7 C1_7 H1_7 104.9
P3 C1_7 H1_7 104.9
C3_7 C2_7 C1_7 108.8(4)
C3_7 C2_7 H2A_7 109.9
C1_7 C2_7 H2A_7 109.9
C3_7 C2_7 H2B_7 109.9
C1_7 C2_7 H2B_7 109.9
H2A_7 C2_7 H2B_7 108.3
C4_7 C3_7 C2_7 112.4(4)
C4_7 C3_7 H3A_7 109.1
C2_7 C3_7 H3A_7 109.1
C4_7 C3_7 H3B_7 109.1
C2_7 C3_7 H3B_7 109.1
H3A_7 C3_7 H3B_7 107.9
C3_7 C4_7 C5_7 111.2(4)
C3_7 C4_7 H4A_7 109.4
C5_7 C4_7 H4A_7 109.4
C3_7 C4_7 H4B_7 109.4
C5_7 C4_7 H4B_7 109.4
H4A_7 C4_7 H4B_7 108.0
C4_7 C5_7 C6_7 110.5(4)
C4_7 C5_7 H5A_7 109.5
C6_7 C5_7 H5A_7 109.5
C4_7 C5_7 H5B_7 109.5
C6_7 C5_7 H5B_7 109.5
H5A_7 C5_7 H5B_7 108.1
C1_7 C6_7 C5_7 110.8(4)
C1_7 C6_7 H6A_7 109.5
C5_7 C6_7 H6A_7 109.5
C1_7 C6_7 H6B_7 109.5
C5_7 C6_7 H6B_7 109.5
H6A_7 C6_7 H6B_7 108.1
C6_8 C1_8 C2_8 110.4(3)
C6_8 C1_8 P3 113.1(3)
C2_8 C1_8 P3 109.6(3)
C6_8 C1_8 H1_8 107.9
C2_8 C1_8 H1_8 107.9
P3 C1_8 H1_8 107.9
C3_8 C2_8 C1_8 111.4(4)
C3_8 C2_8 H2A_8 109.4
C1_8 C2_8 H2A_8 109.4
C3_8 C2_8 H2B_8 109.4
C1_8 C2_8 H2B_8 109.4
H2A_8 C2_8 H2B_8 108.0
C4_8 C3_8 C2_8 111.3(4)
C4_8 C3_8 H3A_8 109.4
C2_8 C3_8 H3A_8 109.4
C4_8 C3_8 H3B_8 109.4
C2_8 C3_8 H3B_8 109.4
H3A_8 C3_8 H3B_8 108.0
C5_8 C4_8 C3_8 111.0(4)
C5_8 C4_8 H4A_8 109.4
C3_8 C4_8 H4A_8 109.4
C5_8 C4_8 H4B_8 109.4
C3_8 C4_8 H4B_8 109.4
H4A_8 C4_8 H4B_8 108.0
C4_8 C5_8 C6_8 111.9(4)
C4_8 C5_8 H5A_8 109.2
C6_8 C5_8 H5A_8 109.2
C4_8 C5_8 H5B_8 109.2
C6_8 C5_8 H5B_8 109.2
H5A_8 C5_8 H5B_8 107.9
C1_8 C6_8 C5_8 111.3(4)
C1_8 C6_8 H6A_8 109.4
C5_8 C6_8 H6A_8 109.4
C1_8 C6_8 H6B_8 109.4
C5_8 C6_8 H6B_8 109.4
H6A_8 C6_8 H6B_8 108.0
C6_9 C1_9 C2_9 110.6(3)
C6_9 C1_9 P3 117.6(3)
C2_9 C1_9 P3 114.3(3)
C6_9 C1_9 H1_9 104.2
C2_9 C1_9 H1_9 104.2
P3 C1_9 H1_9 104.2
C3_9 C2_9 C1_9 110.6(4)
C3_9 C2_9 H2A_9 109.5
C1_9 C2_9 H2A_9 109.5
C3_9 C2_9 H2B_9 109.5
C1_9 C2_9 H2B_9 109.5
H2A_9 C2_9 H2B_9 108.1
C4_9 C3_9 C2_9 111.3(4)
C4_9 C3_9 H3A_9 109.4
C2_9 C3_9 H3A_9 109.4
C4_9 C3_9 H3B_9 109.4
C2_9 C3_9 H3B_9 109.4
H3A_9 C3_9 H3B_9 108.0
C5_9 C4_9 C3_9 112.0(4)
C5_9 C4_9 H4A_9 109.2
C3_9 C4_9 H4A_9 109.2
C5_9 C4_9 H4B_9 109.2
C3_9 C4_9 H4B_9 109.2
H4A_9 C4_9 H4B_9 107.9
C4_9 C5_9 C6_9 112.0(4)
C4_9 C5_9 H5A_9 109.2
C6_9 C5_9 H5A_9 109.2
C4_9 C5_9 H5B_9 109.2
C6_9 C5_9 H5B_9 109.2
H5A_9 C5_9 H5B_9 107.9
C1_9 C6_9 C5_9 110.8(4)
C1_9 C6_9 H6A_9 109.5
C5_9 C6_9 H6A_9 109.5
C1_9 C6_9 H6B_9 109.5
C5_9 C6_9 H6B_9 109.5
H6A_9 C6_9 H6B_9 108.1
C2_10 C1_10 C6_10 109.9(3)
C2_10 C1_10 P4 112.6(3)
C6_10 C1_10 P4 118.4(3)
C2_10 C1_10 H1_10 104.9
C6_10 C1_10 H1_10 104.9
P4 C1_10 H1_10 104.9
C3_10 C2_10 C1_10 110.8(3)
C3_10 C2_10 H2A_10 109.5
C1_10 C2_10 H2A_10 109.5
C3_10 C2_10 H2B_10 109.5
C1_10 C2_10 H2B_10 109.5
H2A_10 C2_10 H2B_10 108.1
C4_10 C3_10 C2_10 110.5(3)
C4_10 C3_10 H3A_10 109.5
C2_10 C3_10 H3A_10 109.5
C4_10 C3_10 H3B_10 109.5
C2_10 C3_10 H3B_10 109.5
H3A_10 C3_10 H3B_10 108.1
C5_10 C4_10 C3_10 111.0(3)
C5_10 C4_10 H4A_10 109.4
C3_10 C4_10 H4A_10 109.4
C5_10 C4_10 H4B_10 109.4
C3_10 C4_10 H4B_10 109.4
H4A_10 C4_10 H4B_10 108.0
C4_10 C5_10 C6_10 112.2(4)
C4_10 C5_10 H5A_10 109.2
C6_10 C5_10 H5A_10 109.2
C4_10 C5_10 H5B_10 109.2
C6_10 C5_10 H5B_10 109.2
H5A_10 C5_10 H5B_10 107.9
C1_10 C6_10 C5_10 109.6(3)
C1_10 C6_10 H6A_10 109.7
C5_10 C6_10 H6A_10 109.7
C1_10 C6_10 H6B_10 109.7
C5_10 C6_10 H6B_10 109.7
H6A_10 C6_10 H6B_10 108.2
C6_11 C1_11 C2_11 111.3(3)
C6_11 C1_11 P4 112.3(3)
C2_11 C1_11 P4 117.1(3)
C6_11 C1_11 H1_11 105.0
C2_11 C1_11 H1_11 105.0
P4 C1_11 H1_11 105.0
C3_11 C2_11 C1_11 110.3(4)
C3_11 C2_11 H2A_11 109.6
C1_11 C2_11 H2A_11 109.6
C3_11 C2_11 H2B_11 109.6
C1_11 C2_11 H2B_11 109.6
H2A_11 C2_11 H2B_11 108.1
C4_11 C3_11 C2_11 111.3(4)
C4_11 C3_11 H3A_11 109.4
C2_11 C3_11 H3A_11 109.4
C4_11 C3_11 H3B_11 109.4
C2_11 C3_11 H3B_11 109.4
H3A_11 C3_11 H3B_11 108.0
C3_11 C4_11 C5_11 110.6(4)
C3_11 C4_11 H4A_11 109.5
C5_11 C4_11 H4A_11 109.5
C3_11 C4_11 H4B_11 109.5
C5_11 C4_11 H4B_11 109.5
H4A_11 C4_11 H4B_11 108.1
C4_11 C5_11 C6_11 111.1(4)
C4_11 C5_11 H5A_11 109.4
C6_11 C5_11 H5A_11 109.4
C4_11 C5_11 H5B_11 109.4
C6_11 C5_11 H5B_11 109.4
H5A_11 C5_11 H5B_11 108.0
C1_11 C6_11 C5_11 109.9(4)
C1_11 C6_11 H6A_11 109.7
C5_11 C6_11 H6A_11 109.7
C1_11 C6_11 H6B_11 109.7
C5_11 C6_11 H6B_11 109.7
H6A_11 C6_11 H6B_11 108.2
C6_12 C1_12 C2_12 110.9(3)
C6_12 C1_12 P4 114.4(3)
C2_12 C1_12 P4 108.9(3)
C6_12 C1_12 H1_12 107.5
C2_12 C1_12 H1_12 107.5
P4 C1_12 H1_12 107.5
C3_12 C2_12 C1_12 111.5(4)
C3_12 C2_12 H2A_12 109.3
C1_12 C2_12 H2A_12 109.3
C3_12 C2_12 H2B_12 109.3
C1_12 C2_12 H2B_12 109.3
H2A_12 C2_12 H2B_12 108.0
C4_12 C3_12 C2_12 109.7(4)
C4_12 C3_12 H3A_12 109.7
C2_12 C3_12 H3A_12 109.7
C4_12 C3_12 H3B_12 109.7
C2_12 C3_12 H3B_12 109.7
H3A_12 C3_12 H3B_12 108.2
C5_12 C4_12 C3_12 111.5(4)
C5_12 C4_12 H4A_12 109.3
C3_12 C4_12 H4A_12 109.3
C5_12 C4_12 H4B_12 109.3
C3_12 C4_12 H4B_12 109.3
H4A_12 C4_12 H4B_12 108.0
C4_12 C5_12 C6_12 111.5(4)
C4_12 C5_12 H5A_12 109.3
C6_12 C5_12 H5A_12 109.3
C4_12 C5_12 H5B_12 109.3
C6_12 C5_12 H5B_12 109.3
H5A_12 C5_12 H5B_12 108.0
C1_12 C6_12 C5_12 109.9(3)
C1_12 C6_12 H6A_12 109.7
C5_12 C6_12 H6A_12 109.7
C1_12 C6_12 H6B_12 109.7
C5_12 C6_12 H6B_12 109.7
H6A_12 C6_12 H6B_12 108.2
Cl4 Pb2 Cl3 90.71(3)
Cl4 Pb2 Pt3 112.14(2)
Cl3 Pb2 Pt3 95.67(2)
Cl4 Pb2 Pt4 102.39(2)
Cl3 Pb2 Pt4 110.46(2)
Pt3 Pb2 Pt4 136.148(10)
P5 Pt3 P6 155.87(4)
P5 Pt3 Pb2 106.00(3)
P6 Pt3 Pb2 96.05(3)
C1_13 P5 C1_15 102.99(18)
C1_13 P5 C1_14 104.97(18)
C1_15 P5 C1_14 106.05(18)
C1_13 P5 Pt3 108.81(13)
C1_15 P5 Pt3 122.07(12)
C1_14 P5 Pt3 110.53(13)
C1_17 P6 C1_16 110.49(19)
C1_17 P6 C1_18 106.4(2)
C1_16 P6 C1_18 105.39(18)
C1_17 P6 Pt3 105.97(13)
C1_16 P6 Pt3 111.56(12)
C1_18 P6 Pt3 116.90(15)
P7 Pt4 P8 151.45(4)
P7 Pt4 Pb2 101.39(3)
P8 Pt4 Pb2 104.40(3)
C1_19 P7 C1_21 103.91(18)
C1_19 P7 C1_20 109.09(18)
C1_21 P7 C1_20 102.12(18)
C1_19 P7 Pt4 124.33(13)
C1_21 P7 Pt4 110.29(13)
C1_20 P7 Pt4 105.03(13)
C1_23 P8 C1_22 102.42(19)
C1_23 P8 C1_24 112.9(3)
C1_22 P8 C1_24 99.8(3)
C1_23 P8 C1_124 99.0(5)
C1_22 P8 C1_124 110.1(5)
C1_24 P8 C1_124 15.3(5)
C1_23 P8 Pt4 108.68(14)
C1_22 P8 Pt4 112.20(14)
C1_24 P8 Pt4 119.4(3)
C1_124 P8 Pt4 121.8(5)
C6_13 C1_13 C2_13 109.8(3)
C6_13 C1_13 P5 110.8(3)
C2_13 C1_13 P5 112.8(3)
C6_13 C1_13 H1_13 107.8
C2_13 C1_13 H1_13 107.8
P5 C1_13 H1_13 107.8
C3_13 C2_13 C1_13 110.8(3)
C3_13 C2_13 H2A_13 109.5
C1_13 C2_13 H2A_13 109.5
C3_13 C2_13 H2B_13 109.5
C1_13 C2_13 H2B_13 109.5
H2A_13 C2_13 H2B_13 108.1
C4_13 C3_13 C2_13 110.7(4)
C4_13 C3_13 H3A_13 109.5
C2_13 C3_13 H3A_13 109.5
C4_13 C3_13 H3B_13 109.5
C2_13 C3_13 H3B_13 109.5
H3A_13 C3_13 H3B_13 108.1
C5_13 C4_13 C3_13 111.8(4)
C5_13 C4_13 H4A_13 109.3
C3_13 C4_13 H4A_13 109.3
C5_13 C4_13 H4B_13 109.3
C3_13 C4_13 H4B_13 109.3
H4A_13 C4_13 H4B_13 107.9
C4_13 C5_13 C6_13 112.3(4)
C4_13 C5_13 H5A_13 109.2
C6_13 C5_13 H5A_13 109.2
C4_13 C5_13 H5B_13 109.2
C6_13 C5_13 H5B_13 109.2
H5A_13 C5_13 H5B_13 107.9
C1_13 C6_13 C5_13 110.9(3)
C1_13 C6_13 H6A_13 109.5
C5_13 C6_13 H6A_13 109.5
C1_13 C6_13 H6B_13 109.5
C5_13 C6_13 H6B_13 109.5
H6A_13 C6_13 H6B_13 108.0
C2_14 C1_14 C6_14 110.4(3)
C2_14 C1_14 P5 113.9(3)
C6_14 C1_14 P5 116.2(3)
C2_14 C1_14 H1_14 105.0
C6_14 C1_14 H1_14 105.0
P5 C1_14 H1_14 105.0
C1_14 C2_14 C3_14 111.7(4)
C1_14 C2_14 H2A_14 109.3
C3_14 C2_14 H2A_14 109.3
C1_14 C2_14 H2B_14 109.3
C3_14 C2_14 H2B_14 109.3
H2A_14 C2_14 H2B_14 107.9
C4_14 C3_14 C2_14 110.3(4)
C4_14 C3_14 H3A_14 109.6
C2_14 C3_14 H3A_14 109.6
C4_14 C3_14 H3B_14 109.6
C2_14 C3_14 H3B_14 109.6
H3A_14 C3_14 H3B_14 108.1
C5_14 C4_14 C3_14 111.2(4)
C5_14 C4_14 H4A_14 109.4
C3_14 C4_14 H4A_14 109.4
C5_14 C4_14 H4B_14 109.4
C3_14 C4_14 H4B_14 109.4
H4A_14 C4_14 H4B_14 108.0
C4_14 C5_14 C6_14 113.3(4)
C4_14 C5_14 H5A_14 108.9
C6_14 C5_14 H5A_14 108.9
C4_14 C5_14 H5B_14 108.9
C6_14 C5_14 H5B_14 108.9
H5A_14 C5_14 H5B_14 107.7
C5_14 C6_14 C1_14 111.9(3)
C5_14 C6_14 H6A_14 109.2
C1_14 C6_14 H6A_14 109.2
C5_14 C6_14 H6B_14 109.2
C1_14 C6_14 H6B_14 109.2
H6A_14 C6_14 H6B_14 107.9
C6_15 C1_15 C2_15 110.0(3)
C6_15 C1_15 P5 117.5(3)
C2_15 C1_15 P5 111.8(3)
C6_15 C1_15 H1_15 105.5
C2_15 C1_15 H1_15 105.5
P5 C1_15 H1_15 105.5
C3_15 C2_15 C1_15 111.1(3)
C3_15 C2_15 H2A_15 109.4
C1_15 C2_15 H2A_15 109.4
C3_15 C2_15 H2B_15 109.4
C1_15 C2_15 H2B_15 109.4
H2A_15 C2_15 H2B_15 108.0
C4_15 C3_15 C2_15 111.4(3)
C4_15 C3_15 H3A_15 109.3
C2_15 C3_15 H3A_15 109.3
C4_15 C3_15 H3B_15 109.3
C2_15 C3_15 H3B_15 109.3
H3A_15 C3_15 H3B_15 108.0
C5_15 C4_15 C3_15 111.0(3)
C5_15 C4_15 H4A_15 109.4
C3_15 C4_15 H4A_15 109.4
C5_15 C4_15 H4B_15 109.4
C3_15 C4_15 H4B_15 109.4
H4A_15 C4_15 H4B_15 108.0
C4_15 C5_15 C6_15 111.5(3)
C4_15 C5_15 H5A_15 109.3
C6_15 C5_15 H5A_15 109.3
C4_15 C5_15 H5B_15 109.3
C6_15 C5_15 H5B_15 109.3
H5A_15 C5_15 H5B_15 108.0
C1_15 C6_15 C5_15 110.8(3)
C1_15 C6_15 H6A_15 109.5
C5_15 C6_15 H6A_15 109.5
C1_15 C6_15 H6B_15 109.5
C5_15 C6_15 H6B_15 109.5
H6A_15 C6_15 H6B_15 108.1
C2_16 C1_16 C6_16 109.3(3)
C2_16 C1_16 P6 111.3(3)
C6_16 C1_16 P6 118.1(3)
C2_16 C1_16 H1_16 105.7
C6_16 C1_16 H1_16 105.7
P6 C1_16 H1_16 105.7
C3_16 C2_16 C1_16 111.3(3)
C3_16 C2_16 H2A_16 109.4
C1_16 C2_16 H2A_16 109.4
C3_16 C2_16 H2B_16 109.4
C1_16 C2_16 H2B_16 109.4
H2A_16 C2_16 H2B_16 108.0
C4_16 C3_16 C2_16 111.9(3)
C4_16 C3_16 H3A_16 109.2
C2_16 C3_16 H3A_16 109.2
C4_16 C3_16 H3B_16 109.2
C2_16 C3_16 H3B_16 109.2
H3A_16 C3_16 H3B_16 107.9
C5_16 C4_16 C3_16 110.5(3)
C5_16 C4_16 H4A_16 109.6
C3_16 C4_16 H4A_16 109.6
C5_16 C4_16 H4B_16 109.6
C3_16 C4_16 H4B_16 109.6
H4A_16 C4_16 H4B_16 108.1
C4_16 C5_16 C6_16 110.9(3)
C4_16 C5_16 H5A_16 109.5
C6_16 C5_16 H5A_16 109.5
C4_16 C5_16 H5B_16 109.5
C6_16 C5_16 H5B_16 109.5
H5A_16 C5_16 H5B_16 108.0
C1_16 C6_16 C5_16 109.8(3)
C1_16 C6_16 H6A_16 109.7
C5_16 C6_16 H6A_16 109.7
C1_16 C6_16 H6B_16 109.7
C5_16 C6_16 H6B_16 109.7
H6A_16 C6_16 H6B_16 108.2
C6_17 C1_17 C2_17 109.6(4)
C6_17 C1_17 P6 111.3(3)
C2_17 C1_17 P6 120.7(3)
C6_17 C1_17 H1_17 104.6
C2_17 C1_17 H1_17 104.6
P6 C1_17 H1_17 104.6
C3_17 C2_17 C1_17 111.1(3)
C3_17 C2_17 H2A_17 109.4
C1_17 C2_17 H2A_17 109.4
C3_17 C2_17 H2B_17 109.4
C1_17 C2_17 H2B_17 109.4
H2A_17 C2_17 H2B_17 108.0
C4_17 C3_17 C2_17 112.2(4)
C4_17 C3_17 H3A_17 109.2
C2_17 C3_17 H3A_17 109.2
C4_17 C3_17 H3B_17 109.2
C2_17 C3_17 H3B_17 109.2
H3A_17 C3_17 H3B_17 107.9
C3_17 C4_17 C5_17 111.4(4)
C3_17 C4_17 H4A_17 109.4
C5_17 C4_17 H4A_17 109.4
C3_17 C4_17 H4B_17 109.4
C5_17 C4_17 H4B_17 109.4
H4A_17 C4_17 H4B_17 108.0
C4_17 C5_17 C6_17 109.2(4)
C4_17 C5_17 H5A_17 109.8
C6_17 C5_17 H5A_17 109.8
C4_17 C5_17 H5B_17 109.8
C6_17 C5_17 H5B_17 109.8
H5A_17 C5_17 H5B_17 108.3
C1_17 C6_17 C5_17 110.9(4)
C1_17 C6_17 H6A_17 109.5
C5_17 C6_17 H6A_17 109.5
C1_17 C6_17 H6B_17 109.5
C5_17 C6_17 H6B_17 109.5
H6A_17 C6_17 H6B_17 108.1
C2_18 C1_18 C6_18 111.3(4)
C2_18 C1_18 P6 120.3(3)
C6_18 C1_18 P6 108.8(3)
C2_18 C1_18 H1_18 105.1
C6_18 C1_18 H1_18 105.1
P6 C1_18 H1_18 105.1
C1_18 C2_18 C3_18 112.1(4)
C1_18 C2_18 H2A_18 109.2
C3_18 C2_18 H2A_18 109.2
C1_18 C2_18 H2B_18 109.2
C3_18 C2_18 H2B_18 109.2
H2A_18 C2_18 H2B_18 107.9
C4_18 C3_18 C2_18 111.8(4)
C4_18 C3_18 H3A_18 109.3
C2_18 C3_18 H3A_18 109.3
C4_18 C3_18 H3B_18 109.3
C2_18 C3_18 H3B_18 109.3
H3A_18 C3_18 H3B_18 107.9
C5_18 C4_18 C3_18 110.9(4)
C5_18 C4_18 H4A_18 109.5
C3_18 C4_18 H4A_18 109.5
C5_18 C4_18 H4B_18 109.5
C3_18 C4_18 H4B_18 109.5
H4A_18 C4_18 H4B_18 108.0
C4_18 C5_18 C6_18 111.7(5)
C4_18 C5_18 H5A_18 109.3
C6_18 C5_18 H5A_18 109.3
C4_18 C5_18 H5B_18 109.3
C6_18 C5_18 H5B_18 109.3
H5A_18 C5_18 H5B_18 107.9
C1_18 C6_18 C5_18 109.3(4)
C1_18 C6_18 H6A_18 109.8
C5_18 C6_18 H6A_18 109.8
C1_18 C6_18 H6B_18 109.8
C5_18 C6_18 H6B_18 109.8
H6A_18 C6_18 H6B_18 108.3
C2_19 C1_19 C6_19 110.4(3)
C2_19 C1_19 P7 113.5(3)
C6_19 C1_19 P7 116.5(3)
C2_19 C1_19 H1_19 105.1
C6_19 C1_19 H1_19 105.1
P7 C1_19 H1_19 105.1
C3_19 C2_19 C1_19 111.3(3)
C3_19 C2_19 H2A_19 109.4
C1_19 C2_19 H2A_19 109.4
C3_19 C2_19 H2B_19 109.4
C1_19 C2_19 H2B_19 109.4
H2A_19 C2_19 H2B_19 108.0
C4_19 C3_19 C2_19 111.4(3)
C4_19 C3_19 H3A_19 109.3
C2_19 C3_19 H3A_19 109.3
C4_19 C3_19 H3B_19 109.3
C2_19 C3_19 H3B_19 109.3
H3A_19 C3_19 H3B_19 108.0
C5_19 C4_19 C3_19 110.6(3)
C5_19 C4_19 H4A_19 109.5
C3_19 C4_19 H4A_19 109.5
C5_19 C4_19 H4B_19 109.5
C3_19 C4_19 H4B_19 109.5
H4A_19 C4_19 H4B_19 108.1
C4_19 C5_19 C6_19 111.0(3)
C4_19 C5_19 H5A_19 109.4
C6_19 C5_19 H5A_19 109.4
C4_19 C5_19 H5B_19 109.4
C6_19 C5_19 H5B_19 109.4
H5A_19 C5_19 H5B_19 108.0
C1_19 C6_19 C5_19 110.6(3)
C1_19 C6_19 H6A_19 109.5
C5_19 C6_19 H6A_19 109.5
C1_19 C6_19 H6B_19 109.5
C5_19 C6_19 H6B_19 109.5
H6A_19 C6_19 H6B_19 108.1
C6_20 C1_20 C2_20 110.8(3)
C6_20 C1_20 P7 113.0(3)
C2_20 C1_20 P7 117.7(3)
C6_20 C1_20 H1_20 104.6
C2_20 C1_20 H1_20 104.6
P7 C1_20 H1_20 104.6
C3_20 C2_20 C1_20 110.7(3)
C3_20 C2_20 H2A_20 109.5
C1_20 C2_20 H2A_20 109.5
C3_20 C2_20 H2B_20 109.5
C1_20 C2_20 H2B_20 109.5
H2A_20 C2_20 H2B_20 108.1
C4_20 C3_20 C2_20 111.8(4)
C4_20 C3_20 H3A_20 109.3
C2_20 C3_20 H3A_20 109.3
C4_20 C3_20 H3B_20 109.3
C2_20 C3_20 H3B_20 109.3
H3A_20 C3_20 H3B_20 107.9
C5_20 C4_20 C3_20 111.1(3)
C5_20 C4_20 H4A_20 109.4
C3_20 C4_20 H4A_20 109.4
C5_20 C4_20 H4B_20 109.4
C3_20 C4_20 H4B_20 109.4
H4A_20 C4_20 H4B_20 108.0
C4_20 C5_20 C6_20 110.9(4)
C4_20 C5_20 H5A_20 109.5
C6_20 C5_20 H5A_20 109.5
C4_20 C5_20 H5B_20 109.5
C6_20 C5_20 H5B_20 109.5
H5A_20 C5_20 H5B_20 108.1
C1_20 C6_20 C5_20 110.7(3)
C1_20 C6_20 H6A_20 109.5
C5_20 C6_20 H6A_20 109.5
C1_20 C6_20 H6B_20 109.5
C5_20 C6_20 H6B_20 109.5
H6A_20 C6_20 H6B_20 108.1
C2_21 C1_21 C6_21 110.1(3)
C2_21 C1_21 P7 108.5(3)
C6_21 C1_21 P7 113.4(3)
C2_21 C1_21 H1_21 108.2
C6_21 C1_21 H1_21 108.2
P7 C1_21 H1_21 108.2
C3_21 C2_21 C1_21 112.4(4)
C3_21 C2_21 H2A_21 109.1
C1_21 C2_21 H2A_21 109.1
C3_21 C2_21 H2B_21 109.1
C1_21 C2_21 H2B_21 109.1
H2A_21 C2_21 H2B_21 107.8
C4_21 C3_21 C2_21 110.5(4)
C4_21 C3_21 H3A_21 109.5
C2_21 C3_21 H3A_21 109.5
C4_21 C3_21 H3B_21 109.5
C2_21 C3_21 H3B_21 109.5
H3A_21 C3_21 H3B_21 108.1
C5_21 C4_21 C3_21 110.3(4)
C5_21 C4_21 H4A_21 109.6
C3_21 C4_21 H4A_21 109.6
C5_21 C4_21 H4B_21 109.6
C3_21 C4_21 H4B_21 109.6
H4A_21 C4_21 H4B_21 108.1
C4_21 C5_21 C6_21 112.1(4)
C4_21 C5_21 H5A_21 109.2
C6_21 C5_21 H5A_21 109.2
C4_21 C5_21 H5B_21 109.2
C6_21 C5_21 H5B_21 109.2
H5A_21 C5_21 H5B_21 107.9
C1_21 C6_21 C5_21 110.6(3)
C1_21 C6_21 H6A_21 109.5
C5_21 C6_21 H6A_21 109.5
C1_21 C6_21 H6B_21 109.5
C5_21 C6_21 H6B_21 109.5
H6A_21 C6_21 H6B_21 108.1
C2_22 C1_22 C6_22 110.4(3)
C2_22 C1_22 P8 109.8(3)
C6_22 C1_22 P8 113.8(3)
C2_22 C1_22 H1_22 107.5
C6_22 C1_22 H1_22 107.5
P8 C1_22 H1_22 107.5
C3_22 C2_22 C1_22 111.9(3)
C3_22 C2_22 H2A_22 109.2
C1_22 C2_22 H2A_22 109.2
C3_22 C2_22 H2B_22 109.2
C1_22 C2_22 H2B_22 109.2
H2A_22 C2_22 H2B_22 107.9
C4_22 C3_22 C2_22 110.6(4)
C4_22 C3_22 H3A_22 109.5
C2_22 C3_22 H3A_22 109.5
C4_22 C3_22 H3B_22 109.5
C2_22 C3_22 H3B_22 109.5
H3A_22 C3_22 H3B_22 108.1
C5_22 C4_22 C3_22 111.0(4)
C5_22 C4_22 H4A_22 109.4
C3_22 C4_22 H4A_22 109.4
C5_22 C4_22 H4B_22 109.4
C3_22 C4_22 H4B_22 109.4
H4A_22 C4_22 H4B_22 108.0
C4_22 C5_22 C6_22 112.4(4)
C4_22 C5_22 H5A_22 109.1
C6_22 C5_22 H5A_22 109.1
C4_22 C5_22 H5B_22 109.1
C6_22 C5_22 H5B_22 109.1
H5A_22 C5_22 H5B_22 107.9
C1_22 C6_22 C5_22 111.2(3)
C1_22 C6_22 H6A_22 109.4
C5_22 C6_22 H6A_22 109.4
C1_22 C6_22 H6B_22 109.4
C5_22 C6_22 H6B_22 109.4
H6A_22 C6_22 H6B_22 108.0
C2_23 C1_23 C6_23 110.4(3)
C2_23 C1_23 P8 115.0(3)
C6_23 C1_23 P8 116.7(3)
C2_23 C1_23 H1_23 104.4
C6_23 C1_23 H1_23 104.4
P8 C1_23 H1_23 104.4
C3_23 C2_23 C1_23 110.5(4)
C3_23 C2_23 H2A_23 109.6
C1_23 C2_23 H2A_23 109.6
C3_23 C2_23 H2B_23 109.6
C1_23 C2_23 H2B_23 109.6
H2A_23 C2_23 H2B_23 108.1
C4_23 C3_23 C2_23 111.2(4)
C4_23 C3_23 H3A_23 109.4
C2_23 C3_23 H3A_23 109.4
C4_23 C3_23 H3B_23 109.4
C2_23 C3_23 H3B_23 109.4
H3A_23 C3_23 H3B_23 108.0
C5_23 C4_23 C3_23 112.8(4)
C5_23 C4_23 H4A_23 109.0
C3_23 C4_23 H4A_23 109.0
C5_23 C4_23 H4B_23 109.0
C3_23 C4_23 H4B_23 109.0
H4A_23 C4_23 H4B_23 107.8
C4_23 C5_23 C6_23 110.9(4)
C4_23 C5_23 H5A_23 109.5
C6_23 C5_23 H5A_23 109.5
C4_23 C5_23 H5B_23 109.5
C6_23 C5_23 H5B_23 109.5
H5A_23 C5_23 H5B_23 108.1
C1_23 C6_23 C5_23 110.3(4)
C1_23 C6_23 H6A_23 109.6
C5_23 C6_23 H6A_23 109.6
C1_23 C6_23 H6B_23 109.6
C5_23 C6_23 H6B_23 109.6
H6A_23 C6_23 H6B_23 108.1
C2_24 C1_24 C6_24 110.9(6)
C2_24 C1_24 P8 109.5(5)
C6_24 C1_24 P8 120.1(6)
C2_24 C1_24 H1_24 105.0
C6_24 C1_24 H1_24 105.0
P8 C1_24 H1_24 105.0
C3_24 C2_24 C1_24 111.8(6)
C3_24 C2_24 H2A_24 109.3
C1_24 C2_24 H2A_24 109.3
C3_24 C2_24 H2B_24 109.3
C1_24 C2_24 H2B_24 109.3
H2A_24 C2_24 H2B_24 107.9
C4_24 C3_24 C2_24 110.4(6)
C4_24 C3_24 H3A_24 109.6
C2_24 C3_24 H3A_24 109.6
C4_24 C3_24 H3B_24 109.6
C2_24 C3_24 H3B_24 109.6
H3A_24 C3_24 H3B_24 108.1
C5_24 C4_24 C3_24 112.1(6)
C5_24 C4_24 H4A_24 109.2
C3_24 C4_24 H4A_24 109.2
C5_24 C4_24 H4B_24 109.2
C3_24 C4_24 H4B_24 109.2
H4A_24 C4_24 H4B_24 107.9
C4_24 C5_24 C6_24 112.0(6)
C4_24 C5_24 H5A_24 109.2
C6_24 C5_24 H5A_24 109.2
C4_24 C5_24 H5B_24 109.2
C6_24 C5_24 H5B_24 109.2
H5A_24 C5_24 H5B_24 107.9
C1_24 C6_24 C5_24 108.8(7)
C1_24 C6_24 H6A_24 109.9
C5_24 C6_24 H6A_24 109.9
C1_24 C6_24 H6B_24 109.9
C5_24 C6_24 H6B_24 109.9
H6A_24 C6_24 H6B_24 108.3
C2_124 C1_124 C6_124 110.1(12)
C2_124 C1_124 P8 111.4(10)
C6_124 C1_124 P8 113.6(12)
C2_124 C1_124 H1_124 107.1
C6_124 C1_124 H1_124 107.1
P8 C1_124 H1_124 107.1
C3_124 C2_124 C1_124 112.7(11)
C3_124 C2_124 H2A_124 109.1
C1_124 C2_124 H2A_124 109.1
C3_124 C2_124 H2B_124 109.1
C1_124 C2_124 H2B_124 109.1
H2A_124 C2_124 H2B_124 107.8
C4_124 C3_124 C2_124 110.1(11)
C4_124 C3_124 H3A_124 109.6
C2_124 C3_124 H3A_124 109.6
C4_124 C3_124 H3B_124 109.6
C2_124 C3_124 H3B_124 109.6
H3A_124 C3_124 H3B_124 108.1
C5_124 C4_124 C3_124 110.8(11)
C5_124 C4_124 H4A_124 109.5
C3_124 C4_124 H4A_124 109.5
C5_124 C4_124 H4B_124 109.5
C3_124 C4_124 H4B_124 109.5
H4A_124 C4_124 H4B_124 108.1
C4_124 C5_124 C6_124 112.3(13)
C4_124 C5_124 H5A_124 109.1
C6_124 C5_124 H5A_124 109.1
C4_124 C5_124 H5B_124 109.1
C6_124 C5_124 H5B_124 109.1
H5A_124 C5_124 H5B_124 107.9
C1_124 C6_124 C5_124 111.6(14)
C1_124 C6_124 H6A_124 109.3
C5_124 C6_124 H6A_124 109.3
C1_124 C6_124 H6B_124 109.3
C5_124 C6_124 H6B_124 109.3
H6A_124 C6_124 H6B_124 108.0

loop_
_geom_bond_atom_site_label_1
_geom_bond_atom_site_label_2
_geom_bond_distance
Pb1 Cl2 2.6161(11)
Pb1 Cl1 2.6283(11)
Pb1 Pt1 2.7693(5)
Pb1 Pt2 2.7906(4)
Pt1 P1 2.2897(11)
Pt1 P2 2.2942(11)
P1 C1_1 1.848(4)
P1 C1_3 1.852(4)
P1 C1_2 1.896(4)
P2 C1_6 1.859(4)
P2 C1_5 1.852(4)
P2 C1_4 1.858(4)
Pt2 P4 2.2864(11)
Pt2 P3 2.2883(11)
P3 C1_8 1.853(4)
P3 C1_9 1.858(4)
P3 C1_7 1.874(4)
P4 C1_12 1.852(4)
P4 C1_10 1.852(4)
P4 C1_11 1.876(4)
C1_1 C6_1 1.492(6)
C1_1 C2_1 1.545(6)
C1_1 H1_1 1.0000
C2_1 C3_1 1.521(6)
C2_1 H2A_1 0.9900
C2_1 H2B_1 0.9900
C3_1 C4_1 1.497(7)
C3_1 H3A_1 0.9900
C3_1 H3B_1 0.9900
C4_1 C5_1 1.520(6)
C4_1 H4A_1 0.9900
C4_1 H4B_1 0.9900
C5_1 C6_1 1.542(6)
C5_1 H5A_1 0.9900
C5_1 H5B_1 0.9900
C6_1 H6A_1 0.9900
C6_1 H6B_1 0.9900
C1_2 C2_2 1.518(6)
C1_2 C6_2 1.553(6)
C1_2 H1_2 1.0000
C2_2 C3_2 1.524(6)
C2_2 H2A_2 0.9900
C2_2 H2B_2 0.9900
C3_2 C4_2 1.531(6)
C3_2 H3A_2 0.9900
C3_2 H3B_2 0.9900
C4_2 C5_2 1.479(6)
C4_2 H4A_2 0.9900
C4_2 H4B_2 0.9900
C5_2 C6_2 1.573(6)
C5_2 H5A_2 0.9900
C5_2 H5B_2 0.9900
C6_2 H6A_2 0.9900
C6_2 H6B_2 0.9900
C1_3 C6_3 1.533(5)
C1_3 C2_3 1.536(5)
C1_3 H1_3 1.0000
C2_3 C3_3 1.525(5)
C2_3 H2A_3 0.9900
C2_3 H2B_3 0.9900
C3_3 C4_3 1.526(6)
C3_3 H3A_3 0.9900
C3_3 H3B_3 0.9900
C4_3 C5_3 1.523(6)
C4_3 H4A_3 0.9900
C4_3 H4B_3 0.9900
C5_3 C6_3 1.529(5)
C5_3 H5A_3 0.9900
C5_3 H5B_3 0.9900
C6_3 H6A_3 0.9900
C6_3 H6B_3 0.9900
C1_4 C6_4 1.532(5)
C1_4 C2_4 1.540(5)
C1_4 H1_4 1.0000
C2_4 C3_4 1.528(6)
C2_4 H2A_4 0.9900
C2_4 H2B_4 0.9900
C3_4 C4_4 1.518(6)
C3_4 H3A_4 0.9900
C3_4 H3B_4 0.9900
C4_4 C5_4 1.518(6)
C4_4 H4A_4 0.9900
C4_4 H4B_4 0.9900
C5_4 C6_4 1.536(6)
C5_4 H5A_4 0.9900
C5_4 H5B_4 0.9900
C6_4 H6A_4 0.9900
C6_4 H6B_4 0.9900
C1_5 C6_5 1.541(5)
C1_5 C2_5 1.538(5)
C1_5 H1_5 1.0000
C2_5 C3_5 1.533(6)
C2_5 H2A_5 0.9900
C2_5 H2B_5 0.9900
C3_5 C4_5 1.529(6)
C3_5 H3A_5 0.9900
C3_5 H3B_5 0.9900
C4_5 C5_5 1.526(6)
C4_5 H4A_5 0.9900
C4_5 H4B_5 0.9900
C5_5 C6_5 1.525(6)
C5_5 H5A_5 0.9900
C5_5 H5B_5 0.9900
C6_5 H6A_5 0.9900
C6_5 H6B_5 0.9900
C1_6 C6_6 1.510(6)
C1_6 C2_6 1.542(5)
C1_6 H1_6 1.0000
C2_6 C3_6 1.522(6)
C2_6 H2A_6 0.9900
C2_6 H2B_6 0.9900
C3_6 C4_6 1.471(7)
C3_6 H3A_6 0.9900
C3_6 H3B_6 0.9900
C4_6 C5_6 1.525(6)
C4_6 H4A_6 0.9900
C4_6 H4B_6 0.9900
C5_6 C6_6 1.551(6)
C5_6 H5A_6 0.9900
C5_6 H5B_6 0.9900
C6_6 H6A_6 0.9900
C6_6 H6B_6 0.9900
C1_7 C6_7 1.520(6)
C1_7 C2_7 1.546(6)
C1_7 H1_7 1.0000
C2_7 C3_7 1.554(6)
C2_7 H2A_7 0.9900
C2_7 H2B_7 0.9900
C3_7 C4_7 1.494(7)
C3_7 H3A_7 0.9900
C3_7 H3B_7 0.9900
C4_7 C5_7 1.538(7)
C4_7 H4A_7 0.9900
C4_7 H4B_7 0.9900
C5_7 C6_7 1.543(6)
C5_7 H5A_7 0.9900
C5_7 H5B_7 0.9900
C6_7 H6A_7 0.9900
C6_7 H6B_7 0.9900
C1_8 C6_8 1.537(6)
C1_8 C2_8 1.538(6)
C1_8 H1_8 1.0000
C2_8 C3_8 1.528(6)
C2_8 H2A_8 0.9900
C2_8 H2B_8 0.9900
C3_8 C4_8 1.526(6)
C3_8 H3A_8 0.9900
C3_8 H3B_8 0.9900
C4_8 C5_8 1.518(7)
C4_8 H4A_8 0.9900
C4_8 H4B_8 0.9900
C5_8 C6_8 1.534(6)
C5_8 H5A_8 0.9900
C5_8 H5B_8 0.9900
C6_8 H6A_8 0.9900
C6_8 H6B_8 0.9900
C1_9 C6_9 1.533(6)
C1_9 C2_9 1.531(6)
C1_9 H1_9 1.0000
C2_9 C3_9 1.537(6)
C2_9 H2A_9 0.9900
C2_9 H2B_9 0.9900
C3_9 C4_9 1.527(7)
C3_9 H3A_9 0.9900
C3_9 H3B_9 0.9900
C4_9 C5_9 1.516(7)
C4_9 H4A_9 0.9900
C4_9 H4B_9 0.9900
C5_9 C6_9 1.532(6)
C5_9 H5A_9 0.9900
C5_9 H5B_9 0.9900
C6_9 H6A_9 0.9900
C6_9 H6B_9 0.9900
C1_10 C2_10 1.536(6)
C1_10 C6_10 1.536(5)
C1_10 H1_10 1.0000
C2_10 C3_10 1.529(6)
C2_10 H2A_10 0.9900
C2_10 H2B_10 0.9900
C3_10 C4_10 1.528(6)
C3_10 H3A_10 0.9900
C3_10 H3B_10 0.9900
C4_10 C5_10 1.519(6)
C4_10 H4A_10 0.9900
C4_10 H4B_10 0.9900
C5_10 C6_10 1.534(6)
C5_10 H5A_10 0.9900
C5_10 H5B_10 0.9900
C6_10 H6A_10 0.9900
C6_10 H6B_10 0.9900
C1_11 C6_11 1.528(6)
C1_11 C2_11 1.537(6)
C1_11 H1_11 1.0000
C2_11 C3_11 1.544(6)
C2_11 H2A_11 0.9900
C2_11 H2B_11 0.9900
C3_11 C4_11 1.504(7)
C3_11 H3A_11 0.9900
C3_11 H3B_11 0.9900
C4_11 C5_11 1.520(7)
C4_11 H4A_11 0.9900
C4_11 H4B_11 0.9900
C5_11 C6_11 1.540(6)
C5_11 H5A_11 0.9900
C5_11 H5B_11 0.9900
C6_11 H6A_11 0.9900
C6_11 H6B_11 0.9900
C1_12 C6_12 1.531(6)
C1_12 C2_12 1.531(6)
C1_12 H1_12 1.0000
C2_12 C3_12 1.535(6)
C2_12 H2A_12 0.9900
C2_12 H2B_12 0.9900
C3_12 C4_12 1.530(7)
C3_12 H3A_12 0.9900
C3_12 H3B_12 0.9900
C4_12 C5_12 1.503(7)
C4_12 H4A_12 0.9900
C4_12 H4B_12 0.9900
C5_12 C6_12 1.533(6)
C5_12 H5A_12 0.9900
C5_12 H5B_12 0.9900
C6_12 H6A_12 0.9900
C6_12 H6B_12 0.9900
Pb2 Cl4 2.6203(11)
Pb2 Cl3 2.6339(11)
Pb2 Pt3 2.7532(5)
Pb2 Pt4 2.7875(4)
Pt3 P5 2.2893(10)
Pt3 P6 2.2896(11)
P5 C1_13 1.849(4)
P5 C1_15 1.861(4)
P5 C1_14 1.867(4)
P6 C1_17 1.849(4)
P6 C1_16 1.861(4)
P6 C1_18 1.882(4)
Pt4 P7 2.2820(11)
Pt4 P8 2.2930(11)
P7 C1_19 1.850(4)
P7 C1_21 1.856(4)
P7 C1_20 1.872(4)
P8 C1_23 1.856(4)
P8 C1_22 1.857(4)
P8 C1_24 1.871(8)
P8 C1_124 1.902(17)
C1_13 C6_13 1.540(5)
C1_13 C2_13 1.539(6)
C1_13 H1_13 1.0000
C2_13 C3_13 1.524(6)
C2_13 H2A_13 0.9900
C2_13 H2B_13 0.9900
C3_13 C4_13 1.523(7)
C3_13 H3A_13 0.9900
C3_13 H3B_13 0.9900
C4_13 C5_13 1.523(7)
C4_13 H4A_13 0.9900
C4_13 H4B_13 0.9900
C5_13 C6_13 1.535(6)
C5_13 H5A_13 0.9900
C5_13 H5B_13 0.9900
C6_13 H6A_13 0.9900
C6_13 H6B_13 0.9900
C1_14 C2_14 1.505(6)
C1_14 C6_14 1.535(5)
C1_14 H1_14 1.0000
C2_14 C3_14 1.541(6)
C2_14 H2A_14 0.9900
C2_14 H2B_14 0.9900
C3_14 C4_14 1.540(6)
C3_14 H3A_14 0.9900
C3_14 H3B_14 0.9900
C4_14 C5_14 1.490(6)
C4_14 H4A_14 0.9900
C4_14 H4B_14 0.9900
C5_14 C6_14 1.516(6)
C5_14 H5A_14 0.9900
C5_14 H5B_14 0.9900
C6_14 H6A_14 0.9900
C6_14 H6B_14 0.9900
C1_15 C6_15 1.536(5)
C1_15 C2_15 1.537(5)
C1_15 H1_15 1.0000
C2_15 C3_15 1.530(6)
C2_15 H2A_15 0.9900
C2_15 H2B_15 0.9900
C3_15 C4_15 1.532(6)
C3_15 H3A_15 0.9900
C3_15 H3B_15 0.9900
C4_15 C5_15 1.516(6)
C4_15 H4A_15 0.9900
C4_15 H4B_15 0.9900
C5_15 C6_15 1.523(6)
C5_15 H5A_15 0.9900
C5_15 H5B_15 0.9900
C6_15 H6A_15 0.9900
C6_15 H6B_15 0.9900
C1_16 C2_16 1.539(5)
C1_16 C6_16 1.539(5)
C1_16 H1_16 1.0000
C2_16 C3_16 1.532(5)
C2_16 H2A_16 0.9900
C2_16 H2B_16 0.9900
C3_16 C4_16 1.531(6)
C3_16 H3A_16 0.9900
C3_16 H3B_16 0.9900
C4_16 C5_16 1.526(6)
C4_16 H4A_16 0.9900
C4_16 H4B_16 0.9900
C5_16 C6_16 1.527(5)
C5_16 H5A_16 0.9900
C5_16 H5B_16 0.9900
C6_16 H6A_16 0.9900
C6_16 H6B_16 0.9900
C1_17 C6_17 1.494(6)
C1_17 C2_17 1.543(6)
C1_17 H1_17 1.0000
C2_17 C3_17 1.511(6)
C2_17 H2A_17 0.9900
C2_17 H2B_17 0.9900
C3_17 C4_17 1.504(6)
C3_17 H3A_17 0.9900
C3_17 H3B_17 0.9900
C4_17 C5_17 1.539(6)
C4_17 H4A_17 0.9900
C4_17 H4B_17 0.9900
C5_17 C6_17 1.557(6)
C5_17 H5A_17 0.9900
C5_17 H5B_17 0.9900
C6_17 H6A_17 0.9900
C6_17 H6B_17 0.9900
C1_18 C2_18 1.492(6)
C1_18 C6_18 1.542(6)
C1_18 H1_18 1.0000
C2_18 C3_18 1.510(6)
C2_18 H2A_18 0.9900
C2_18 H2B_18 0.9900
C3_18 C4_18 1.519(7)
C3_18 H3A_18 0.9900
C3_18 H3B_18 0.9900
C4_18 C5_18 1.481(8)
C4_18 H4A_18 0.9900
C4_18 H4B_18 0.9900
C5_18 C6_18 1.560(7)
C5_18 H5A_18 0.9900
C5_18 H5B_18 0.9900
C6_18 H6A_18 0.9900
C6_18 H6B_18 0.9900
C1_19 C2_19 1.531(6)
C1_19 C6_19 1.536(5)
C1_19 H1_19 1.0000
C2_19 C3_19 1.526(6)
C2_19 H2A_19 0.9900
C2_19 H2B_19 0.9900
C3_19 C4_19 1.531(6)
C3_19 H3A_19 0.9900
C3_19 H3B_19 0.9900
C4_19 C5_19 1.525(6)
C4_19 H4A_19 0.9900
C4_19 H4B_19 0.9900
C5_19 C6_19 1.533(6)
C5_19 H5A_19 0.9900
C5_19 H5B_19 0.9900
C6_19 H6A_19 0.9900
C6_19 H6B_19 0.9900
C1_20 C6_20 1.532(6)
C1_20 C2_20 1.537(6)
C1_20 H1_20 1.0000
C2_20 C3_20 1.534(6)
C2_20 H2A_20 0.9900
C2_20 H2B_20 0.9900
C3_20 C4_20 1.518(6)
C3_20 H3A_20 0.9900
C3_20 H3B_20 0.9900
C4_20 C5_20 1.520(6)
C4_20 H4A_20 0.9900
C4_20 H4B_20 0.9900
C5_20 C6_20 1.534(6)
C5_20 H5A_20 0.9900
C5_20 H5B_20 0.9900
C6_20 H6A_20 0.9900
C6_20 H6B_20 0.9900
C1_21 C2_21 1.532(6)
C1_21 C6_21 1.535(6)
C1_21 H1_21 1.0000
C2_21 C3_21 1.511(6)
C2_21 H2A_21 0.9900
C2_21 H2B_21 0.9900
C3_21 C4_21 1.514(6)
C3_21 H3A_21 0.9900
C3_21 H3B_21 0.9900
C4_21 C5_21 1.522(7)
C4_21 H4A_21 0.9900
C4_21 H4B_21 0.9900
C5_21 C6_21 1.543(6)
C5_21 H5A_21 0.9900
C5_21 H5B_21 0.9900
C6_21 H6A_21 0.9900
C6_21 H6B_21 0.9900
C1_22 C2_22 1.531(6)
C1_22 C6_22 1.541(6)
C1_22 H1_22 1.0000
C2_22 C3_22 1.529(6)
C2_22 H2A_22 0.9900
C2_22 H2B_22 0.9900
C3_22 C4_22 1.524(6)
C3_22 H3A_22 0.9900
C3_22 H3B_22 0.9900
C4_22 C5_22 1.517(6)
C4_22 H4A_22 0.9900
C4_22 H4B_22 0.9900
C5_22 C6_22 1.533(6)
C5_22 H5A_22 0.9900
C5_22 H5B_22 0.9900
C6_22 H6A_22 0.9900
C6_22 H6B_22 0.9900
C1_23 C2_23 1.522(6)
C1_23 C6_23 1.545(6)
C1_23 H1_23 1.0000
C2_23 C3_23 1.535(6)
C2_23 H2A_23 0.9900
C2_23 H2B_23 0.9900
C3_23 C4_23 1.525(6)
C3_23 H3A_23 0.9900
C3_23 H3B_23 0.9900
C4_23 C5_23 1.515(7)
C4_23 H4A_23 0.9900
C4_23 H4B_23 0.9900
C5_23 C6_23 1.535(6)
C5_23 H5A_23 0.9900
C5_23 H5B_23 0.9900
C6_23 H6A_23 0.9900
C6_23 H6B_23 0.9900
C1_24 C2_24 1.539(11)
C1_24 C6_24 1.537(12)
C1_24 H1_24 1.0000
C2_24 C3_24 1.534(10)
C2_24 H2A_24 0.9900
C2_24 H2B_24 0.9900
C3_24 C4_24 1.522(10)
C3_24 H3A_24 0.9900
C3_24 H3B_24 0.9900
C4_24 C5_24 1.527(11)
C4_24 H4A_24 0.9900
C4_24 H4B_24 0.9900
C5_24 C6_24 1.547(12)
C5_24 H5A_24 0.9900
C5_24 H5B_24 0.9900
C6_24 H6A_24 0.9900
C6_24 H6B_24 0.9900
C1_124 C2_124 1.47(2)
C1_124 C6_124 1.55(2)
C1_124 H1_124 1.0000
C2_124 C3_124 1.524(17)
C2_124 H2A_124 0.9900
C2_124 H2B_124 0.9900
C3_124 C4_124 1.558(18)
C3_124 H3A_124 0.9900
C3_124 H3B_124 0.9900
C4_124 C5_124 1.45(2)
C4_124 H4A_124 0.9900
C4_124 H4B_124 0.9900
C5_124 C6_124 1.51(2)
C5_124 H5A_124 0.9900
C5_124 H5B_124 0.9900
C6_124 H6A_124 0.9900
C6_124 H6B_124 0.9900

loop_
_geom_torsion_atom_site_label_1
_geom_torsion_atom_site_label_2
_geom_torsion_atom_site_label_3
_geom_torsion_atom_site_label_4
_geom_torsion
Cl2 Pb1 Pt1 P1 155.17(4)
Cl1 Pb1 Pt1 P1 61.69(4)
Pt2 Pb1 Pt1 P1 -67.45(3)
Cl2 Pb1 Pt1 P2 -11.47(4)
Cl1 Pb1 Pt1 P2 -104.95(4)
Pt2 Pb1 Pt1 P2 125.90(3)
P2 Pt1 P1 C1_1 -154.17(17)
Pb1 Pt1 P1 C1_1 53.03(18)
P2 Pt1 P1 C1_3 81.90(15)
Pb1 Pt1 P1 C1_3 -70.90(14)
P2 Pt1 P1 C1_2 -33.26(18)
Pb1 Pt1 P1 C1_2 173.94(16)
P1 Pt1 P2 C1_6 60.47(17)
Pb1 Pt1 P2 C1_6 -147.44(15)
P1 Pt1 P2 C1_5 -169.33(15)
Pb1 Pt1 P2 C1_5 -17.25(15)
P1 Pt1 P2 C1_4 -49.79(15)
Pb1 Pt1 P2 C1_4 102.30(13)
Cl2 Pb1 Pt2 P4 -81.08(4)
Cl1 Pb1 Pt2 P4 13.06(4)
Pt1 Pb1 Pt2 P4 138.59(3)
Cl2 Pb1 Pt2 P3 87.64(4)
Cl1 Pb1 Pt2 P3 -178.22(4)
Pt1 Pb1 Pt2 P3 -52.69(3)
P4 Pt2 P3 C1_8 60.77(16)
Pb1 Pt2 P3 C1_8 -95.29(14)
P4 Pt2 P3 C1_9 -51.11(17)
Pb1 Pt2 P3 C1_9 152.83(14)
P4 Pt2 P3 C1_7 -179.04(16)
Pb1 Pt2 P3 C1_7 24.90(16)
P3 Pt2 P4 C1_12 -77.47(16)
Pb1 Pt2 P4 C1_12 78.44(14)
P3 Pt2 P4 C1_10 157.78(16)
Pb1 Pt2 P4 C1_10 -46.31(16)
P3 Pt2 P4 C1_11 32.41(17)
Pb1 Pt2 P4 C1_11 -171.68(14)
C1_3 P1 C1_1 C6_1 51.1(4)
C1_2 P1 C1_1 C6_1 160.2(3)
Pt1 P1 C1_1 C6_1 -76.5(4)
C1_3 P1 C1_1 C2_1 174.9(3)
C1_2 P1 C1_1 C2_1 -75.9(4)
Pt1 P1 C1_1 C2_1 47.3(4)
C6_1 C1_1 C2_1 C3_1 -55.7(5)
P1 C1_1 C2_1 C3_1 178.4(4)
C1_1 C2_1 C3_1 C4_1 53.8(6)
C2_1 C3_1 C4_1 C5_1 -53.0(6)
C3_1 C4_1 C5_1 C6_1 53.4(6)
C2_1 C1_1 C6_1 C5_1 57.6(5)
P1 C1_1 C6_1 C5_1 -178.2(3)
C4_1 C5_1 C6_1 C1_1 -56.9(5)
C1_1 P1 C1_2 C2_2 106.6(4)
C1_3 P1 C1_2 C2_2 -146.5(3)
Pt1 P1 C1_2 C2_2 -27.5(4)
C1_1 P1 C1_2 C6_2 -22.0(4)
C1_3 P1 C1_2 C6_2 85.0(3)
Pt1 P1 C1_2 C6_2 -156.0(3)
C6_2 C1_2 C2_2 C3_2 -57.8(5)
P1 C1_2 C2_2 C3_2 170.4(3)
C1_2 C2_2 C3_2 C4_2 57.4(6)
C2_2 C3_2 C4_2 C5_2 -55.9(6)
C3_2 C4_2 C5_2 C6_2 56.0(5)
C2_2 C1_2 C6_2 C5_2 56.2(5)
P1 C1_2 C6_2 C5_2 -173.4(3)
C4_2 C5_2 C6_2 C1_2 -56.8(5)
C1_1 P1 C1_3 C6_3 -178.6(3)
C1_2 P1 C1_3 C6_3 74.3(3)
Pt1 P1 C1_3 C6_3 -42.6(3)
C1_1 P1 C1_3 C2_3 53.1(3)
C1_2 P1 C1_3 C2_3 -54.0(3)
Pt1 P1 C1_3 C2_3 -170.9(2)
C6_3 C1_3 C2_3 C3_3 57.3(4)
P1 C1_3 C2_3 C3_3 -173.5(3)
C1_3 C2_3 C3_3 C4_3 -59.0(4)
C2_3 C3_3 C4_3 C5_3 57.2(4)
C3_3 C4_3 C5_3 C6_3 -54.8(5)
C2_3 C1_3 C6_3 C5_3 -54.8(4)
P1 C1_3 C6_3 C5_3 173.5(3)
C4_3 C5_3 C6_3 C1_3 54.1(5)
C1_6 P2 C1_4 C6_4 -179.3(3)
C1_5 P2 C1_4 C6_4 66.2(3)
Pt1 P2 C1_4 C6_4 -65.6(3)
C1_6 P2 C1_4 C2_4 -54.9(3)
C1_5 P2 C1_4 C2_4 -169.4(3)
Pt1 P2 C1_4 C2_4 58.8(3)
C6_4 C1_4 C2_4 C3_4 -55.4(4)
P2 C1_4 C2_4 C3_4 -179.5(3)
C1_4 C2_4 C3_4 C4_4 56.1(4)
C2_4 C3_4 C4_4 C5_4 -55.8(5)
C3_4 C4_4 C5_4 C6_4 54.8(5)
C2_4 C1_4 C6_4 C5_4 54.6(4)
P2 C1_4 C6_4 C5_4 179.5(3)
C4_4 C5_4 C6_4 C1_4 -54.5(5)
C1_6 P2 C1_5 C6_5 -67.1(3)
C1_4 P2 C1_5 C6_5 41.8(3)
Pt1 P2 C1_5 C6_5 163.8(2)
C1_6 P2 C1_5 C2_5 62.5(3)
C1_4 P2 C1_5 C2_5 171.4(3)
Pt1 P2 C1_5 C2_5 -66.6(3)
C6_5 C1_5 C2_5 C3_5 -57.0(4)
P2 C1_5 C2_5 C3_5 169.7(3)
C1_5 C2_5 C3_5 C4_5 56.0(4)
C2_5 C3_5 C4_5 C5_5 -55.0(5)
C3_5 C4_5 C5_5 C6_5 55.5(5)
C2_5 C1_5 C6_5 C5_5 57.2(4)
P2 C1_5 C6_5 C5_5 -172.2(3)
C4_5 C5_5 C6_5 C1_5 -56.7(4)
C1_5 P2 C1_6 C6_6 -78.0(4)
C1_4 P2 C1_6 C6_6 173.1(3)
Pt1 P2 C1_6 C6_6 59.1(4)
C1_5 P2 C1_6 C2_6 60.1(4)
C1_4 P2 C1_6 C2_6 -48.9(4)
Pt1 P2 C1_6 C2_6 -162.8(3)
C6_6 C1_6 C2_6 C3_6 -55.3(5)
P2 C1_6 C2_6 C3_6 165.0(3)
C1_6 C2_6 C3_6 C4_6 51.5(6)
C2_6 C3_6 C4_6 C5_6 -51.1(7)
C3_6 C4_6 C5_6 C6_6 52.5(7)
C2_6 C1_6 C6_6 C5_6 57.6(5)
P2 C1_6 C6_6 C5_6 -162.3(3)
C4_6 C5_6 C6_6 C1_6 -55.4(6)
C1_8 P3 C1_7 C6_7 -159.9(3)
C1_9 P3 C1_7 C6_7 -51.3(4)
Pt2 P3 C1_7 C6_7 76.1(3)
C1_8 P3 C1_7 C2_7 -29.7(4)
C1_9 P3 C1_7 C2_7 79.0(4)
Pt2 P3 C1_7 C2_7 -153.6(3)
C6_7 C1_7 C2_7 C3_7 -57.5(5)
P3 C1_7 C2_7 C3_7 171.4(3)
C1_7 C2_7 C3_7 C4_7 56.9(5)
C2_7 C3_7 C4_7 C5_7 -56.1(6)
C3_7 C4_7 C5_7 C6_7 55.1(6)
C2_7 C1_7 C6_7 C5_7 58.7(5)
P3 C1_7 C6_7 C5_7 -167.0(3)
C4_7 C5_7 C6_7 C1_7 -56.7(6)
C1_9 P3 C1_8 C6_8 52.7(3)
C1_7 P3 C1_8 C6_8 166.7(3)
Pt2 P3 C1_8 C6_8 -63.1(3)
C1_9 P3 C1_8 C2_8 176.3(3)
C1_7 P3 C1_8 C2_8 -69.7(3)
Pt2 P3 C1_8 C2_8 60.6(3)
C6_8 C1_8 C2_8 C3_8 -55.5(5)
P3 C1_8 C2_8 C3_8 179.3(3)
C1_8 C2_8 C3_8 C4_8 56.3(5)
C2_8 C3_8 C4_8 C5_8 -55.8(5)
C3_8 C4_8 C5_8 C6_8 55.3(5)
C2_8 C1_8 C6_8 C5_8 54.6(5)
P3 C1_8 C6_8 C5_8 177.7(3)
C4_8 C5_8 C6_8 C1_8 -55.1(5)
C1_8 P3 C1_9 C6_9 56.7(4)
C1_7 P3 C1_9 C6_9 -52.2(4)
Pt2 P3 C1_9 C6_9 173.9(3)
C1_8 P3 C1_9 C2_9 -171.2(3)
C1_7 P3 C1_9 C2_9 80.0(3)
Pt2 P3 C1_9 C2_9 -53.9(3)
C6_9 C1_9 C2_9 C3_9 -57.4(5)
P3 C1_9 C2_9 C3_9 167.1(3)
C1_9 C2_9 C3_9 C4_9 55.9(5)
C2_9 C3_9 C4_9 C5_9 -54.0(5)
C3_9 C4_9 C5_9 C6_9 53.7(5)
C2_9 C1_9 C6_9 C5_9 56.8(5)
P3 C1_9 C6_9 C5_9 -169.4(3)
C4_9 C5_9 C6_9 C1_9 -55.0(5)
C1_12 P4 C1_10 C2_10 -172.3(3)
C1_11 P4 C1_10 C2_10 79.2(3)
Pt2 P4 C1_10 C2_10 -43.6(3)
C1_12 P4 C1_10 C6_10 57.6(3)
C1_11 P4 C1_10 C6_10 -50.9(4)
Pt2 P4 C1_10 C6_10 -173.7(2)
C6_10 C1_10 C2_10 C3_10 -58.9(4)
P4 C1_10 C2_10 C3_10 166.8(3)
C1_10 C2_10 C3_10 C4_10 57.5(5)
C2_10 C3_10 C4_10 C5_10 -55.4(5)
C3_10 C4_10 C5_10 C6_10 55.6(5)
C2_10 C1_10 C6_10 C5_10 57.4(4)
P4 C1_10 C6_10 C5_10 -171.2(3)
C4_10 C5_10 C6_10 C1_10 -56.6(4)
C1_12 P4 C1_11 C6_11 -166.9(3)
C1_10 P4 C1_11 C6_11 -57.3(4)
Pt2 P4 C1_11 C6_11 75.6(3)
C1_12 P4 C1_11 C2_11 -36.3(4)
C1_10 P4 C1_11 C2_11 73.3(4)
Pt2 P4 C1_11 C2_11 -153.8(3)
C6_11 C1_11 C2_11 C3_11 -55.4(5)
P4 C1_11 C2_11 C3_11 173.5(3)
C1_11 C2_11 C3_11 C4_11 56.0(5)
C2_11 C3_11 C4_11 C5_11 -57.4(5)
C3_11 C4_11 C5_11 C6_11 58.1(5)
C2_11 C1_11 C6_11 C5_11 56.1(5)
P4 C1_11 C6_11 C5_11 -170.5(3)
C4_11 C5_11 C6_11 C1_11 -57.2(5)
C1_10 P4 C1_12 C6_12 51.9(3)
C1_11 P4 C1_12 C6_12 166.1(3)
Pt2 P4 C1_12 C6_12 -82.5(3)
C1_10 P4 C1_12 C2_12 176.6(3)
C1_11 P4 C1_12 C2_12 -69.2(3)
Pt2 P4 C1_12 C2_12 42.2(3)
C6_12 C1_12 C2_12 C3_12 -56.4(4)
P4 C1_12 C2_12 C3_12 176.9(3)
C1_12 C2_12 C3_12 C4_12 55.7(5)
C2_12 C3_12 C4_12 C5_12 -56.5(5)
C3_12 C4_12 C5_12 C6_12 57.9(5)
C2_12 C1_12 C6_12 C5_12 55.8(4)
P4 C1_12 C6_12 C5_12 179.4(3)
C4_12 C5_12 C6_12 C1_12 -56.9(5)
Cl4 Pb2 Pt3 P5 -12.33(4)
Cl3 Pb2 Pt3 P5 -105.41(4)
Pt4 Pb2 Pt3 P5 126.97(3)
Cl4 Pb2 Pt3 P6 157.77(4)
Cl3 Pb2 Pt3 P6 64.69(4)
Pt4 Pb2 Pt3 P6 -62.94(3)
P6 Pt3 P5 C1_13 -51.15(17)
Pb2 Pt3 P5 C1_13 104.12(13)
P6 Pt3 P5 C1_15 -170.73(15)
Pb2 Pt3 P5 C1_15 -15.47(15)
P6 Pt3 P5 C1_14 63.61(18)
Pb2 Pt3 P5 C1_14 -141.12(15)
P5 Pt3 P6 C1_17 -41.80(18)
Pb2 Pt3 P6 C1_17 162.06(15)
P5 Pt3 P6 C1_16 78.50(17)
Pb2 Pt3 P6 C1_16 -77.65(14)
P5 Pt3 P6 C1_18 -160.14(17)
Pb2 Pt3 P6 C1_18 43.71(16)
Cl4 Pb2 Pt4 P7 -84.20(4)
Cl3 Pb2 Pt4 P7 11.28(4)
Pt3 Pb2 Pt4 P7 134.01(3)
Cl4 Pb2 Pt4 P8 83.44(4)
Cl3 Pb2 Pt4 P8 178.92(4)
Pt3 Pb2 Pt4 P8 -58.35(3)
P8 Pt4 P7 C1_19 162.60(16)
Pb2 Pt4 P7 C1_19 -43.11(16)
P8 Pt4 P7 C1_21 -73.15(16)
Pb2 Pt4 P7 C1_21 81.14(14)
P8 Pt4 P7 C1_20 36.18(16)
Pb2 Pt4 P7 C1_20 -169.53(13)
P7 Pt4 P8 C1_23 -49.09(17)
Pb2 Pt4 P8 C1_23 156.95(14)
P7 Pt4 P8 C1_22 63.44(17)
Pb2 Pt4 P8 C1_22 -90.52(14)
P7 Pt4 P8 C1_24 179.5(3)
Pb2 Pt4 P8 C1_24 25.6(3)
P7 Pt4 P8 C1_124 -162.9(5)
Pb2 Pt4 P8 C1_124 43.1(5)
C1_15 P5 C1_13 C6_13 63.0(3)
C1_14 P5 C1_13 C6_13 173.8(3)
Pt3 P5 C1_13 C6_13 -67.9(3)
C1_15 P5 C1_13 C2_13 -173.5(3)
C1_14 P5 C1_13 C2_13 -62.7(3)
Pt3 P5 C1_13 C2_13 55.7(3)
C6_13 C1_13 C2_13 C3_13 -58.6(4)
P5 C1_13 C2_13 C3_13 177.3(3)
C1_13 C2_13 C3_13 C4_13 58.2(5)
C2_13 C3_13 C4_13 C5_13 -55.2(5)
C3_13 C4_13 C5_13 C6_13 53.4(5)
C2_13 C1_13 C6_13 C5_13 56.0(4)
P5 C1_13 C6_13 C5_13 -178.8(3)
C4_13 C5_13 C6_13 C1_13 -53.9(5)
C1_13 P5 C1_14 C2_14 97.7(3)
C1_15 P5 C1_14 C2_14 -153.7(3)
Pt3 P5 C1_14 C2_14 -19.5(4)
C1_13 P5 C1_14 C6_14 -32.4(3)
C1_15 P5 C1_14 C6_14 76.2(3)
Pt3 P5 C1_14 C6_14 -149.5(3)
C6_14 C1_14 C2_14 C3_14 -56.1(5)
P5 C1_14 C2_14 C3_14 171.0(3)
C1_14 C2_14 C3_14 C4_14 56.7(5)
C2_14 C3_14 C4_14 C5_14 -54.5(5)
C3_14 C4_14 C5_14 C6_14 53.7(6)
C4_14 C5_14 C6_14 C1_14 -53.5(5)
C2_14 C1_14 C6_14 C5_14 53.8(5)
P5 C1_14 C6_14 C5_14 -174.5(3)
C1_13 P5 C1_15 C6_15 41.5(3)
C1_14 P5 C1_15 C6_15 -68.5(3)
Pt3 P5 C1_15 C6_15 163.9(2)
C1_13 P5 C1_15 C2_15 170.1(3)
C1_14 P5 C1_15 C2_15 60.1(3)
Pt3 P5 C1_15 C2_15 -67.6(3)
C6_15 C1_15 C2_15 C3_15 -56.3(4)
P5 C1_15 C2_15 C3_15 171.2(3)
C1_15 C2_15 C3_15 C4_15 55.5(4)
C2_15 C3_15 C4_15 C5_15 -54.8(4)
C3_15 C4_15 C5_15 C6_15 55.9(4)
C2_15 C1_15 C6_15 C5_15 57.1(4)
P5 C1_15 C6_15 C5_15 -173.4(3)
C4_15 C5_15 C6_15 C1_15 -57.4(4)
C1_17 P6 C1_16 C2_16 87.1(3)
C1_18 P6 C1_16 C2_16 -158.3(3)
Pt3 P6 C1_16 C2_16 -30.5(3)
C1_17 P6 C1_16 C6_16 -40.6(3)
C1_18 P6 C1_16 C6_16 74.0(3)
Pt3 P6 C1_16 C6_16 -158.2(3)
C6_16 C1_16 C2_16 C3_16 -56.7(4)
P6 C1_16 C2_16 C3_16 171.0(3)
C1_16 C2_16 C3_16 C4_16 54.7(5)
C2_16 C3_16 C4_16 C5_16 -54.1(4)
C3_16 C4_16 C5_16 C6_16 57.0(4)
C2_16 C1_16 C6_16 C5_16 59.3(4)
P6 C1_16 C6_16 C5_16 -172.0(3)
C4_16 C5_16 C6_16 C1_16 -60.2(4)
C1_16 P6 C1_17 C6_17 -62.7(3)
C1_18 P6 C1_17 C6_17 -176.7(3)
Pt3 P6 C1_17 C6_17 58.2(3)
C1_16 P6 C1_17 C2_17 67.7(4)
C1_18 P6 C1_17 C2_17 -46.2(4)
Pt3 P6 C1_17 C2_17 -171.3(3)
C6_17 C1_17 C2_17 C3_17 -57.5(5)
P6 C1_17 C2_17 C3_17 171.3(3)
C1_17 C2_17 C3_17 C4_17 55.4(5)
C2_17 C3_17 C4_17 C5_17 -54.8(5)
C3_17 C4_17 C5_17 C6_17 55.1(5)
C2_17 C1_17 C6_17 C5_17 59.3(5)
P6 C1_17 C6_17 C5_17 -164.6(3)
C4_17 C5_17 C6_17 C1_17 -58.4(5)
C1_17 P6 C1_18 C2_18 83.0(4)
C1_16 P6 C1_18 C2_18 -34.3(4)
Pt3 P6 C1_18 C2_18 -158.9(3)
C1_17 P6 C1_18 C6_18 -46.9(4)
C1_16 P6 C1_18 C6_18 -164.3(3)
Pt3 P6 C1_18 C6_18 71.2(3)
C6_18 C1_18 C2_18 C3_18 -55.5(5)
P6 C1_18 C2_18 C3_18 175.6(3)
C1_18 C2_18 C3_18 C4_18 55.3(6)
C2_18 C3_18 C4_18 C5_18 -55.6(6)
C3_18 C4_18 C5_18 C6_18 56.4(6)
C2_18 C1_18 C6_18 C5_18 54.7(5)
P6 C1_18 C6_18 C5_18 -170.5(3)
C4_18 C5_18 C6_18 C1_18 -55.9(6)
C1_21 P7 C1_19 C2_19 -169.0(3)
C1_20 P7 C1_19 C2_19 82.7(3)
Pt4 P7 C1_19 C2_19 -42.0(3)
C1_21 P7 C1_19 C6_19 61.1(3)
C1_20 P7 C1_19 C6_19 -47.2(3)
Pt4 P7 C1_19 C6_19 -171.9(2)
C6_19 C1_19 C2_19 C3_19 -56.1(4)
P7 C1_19 C2_19 C3_19 171.0(3)
C1_19 C2_19 C3_19 C4_19 55.7(5)
C2_19 C3_19 C4_19 C5_19 -55.7(5)
C3_19 C4_19 C5_19 C6_19 56.5(4)
C2_19 C1_19 C6_19 C5_19 56.8(4)
P7 C1_19 C6_19 C5_19 -171.9(3)
C4_19 C5_19 C6_19 C1_19 -57.4(4)
C1_19 P7 C1_20 C6_20 -59.2(3)
C1_21 P7 C1_20 C6_20 -168.8(3)
Pt4 P7 C1_20 C6_20 76.1(3)
C1_19 P7 C1_20 C2_20 71.9(3)
C1_21 P7 C1_20 C2_20 -37.6(3)
Pt4 P7 C1_20 C2_20 -152.8(3)
C6_20 C1_20 C2_20 C3_20 -55.3(4)
P7 C1_20 C2_20 C3_20 172.5(3)
C1_20 C2_20 C3_20 C4_20 55.2(5)
C2_20 C3_20 C4_20 C5_20 -55.8(5)
C3_20 C4_20 C5_20 C6_20 56.4(5)
C2_20 C1_20 C6_20 C5_20 56.5(5)
P7 C1_20 C6_20 C5_20 -169.0(3)
C4_20 C5_20 C6_20 C1_20 -57.0(5)
C1_19 P7 C1_21 C2_21 179.2(3)
C1_20 P7 C1_21 C2_21 -67.4(3)
Pt4 P7 C1_21 C2_21 43.9(3)
C1_19 P7 C1_21 C6_21 56.5(3)
C1_20 P7 C1_21 C6_21 169.9(3)
Pt4 P7 C1_21 C6_21 -78.8(3)
C6_21 C1_21 C2_21 C3_21 -56.0(4)
P7 C1_21 C2_21 C3_21 179.3(3)
C1_21 C2_21 C3_21 C4_21 57.9(5)
C2_21 C3_21 C4_21 C5_21 -57.2(5)
C3_21 C4_21 C5_21 C6_21 56.6(5)
C2_21 C1_21 C6_21 C5_21 53.4(4)
P7 C1_21 C6_21 C5_21 175.2(3)
C4_21 C5_21 C6_21 C1_21 -55.0(5)
C1_23 P8 C1_22 C2_22 173.9(3)
C1_24 P8 C1_22 C2_22 -69.9(4)
C1_124 P8 C1_22 C2_22 -81.5(6)
Pt4 P8 C1_22 C2_22 57.5(3)
C1_23 P8 C1_22 C6_22 49.6(3)
C1_24 P8 C1_22 C6_22 165.9(4)
C1_124 P8 C1_22 C6_22 154.2(6)
Pt4 P8 C1_22 C6_22 -66.7(3)
C6_22 C1_22 C2_22 C3_22 -55.7(5)
P8 C1_22 C2_22 C3_22 178.1(3)
C1_22 C2_22 C3_22 C4_22 57.1(5)
C2_22 C3_22 C4_22 C5_22 -56.1(5)
C3_22 C4_22 C5_22 C6_22 55.5(5)
C2_22 C1_22 C6_22 C5_22 53.6(5)
P8 C1_22 C6_22 C5_22 177.6(3)
C4_22 C5_22 C6_22 C1_22 -54.4(5)
C1_22 P8 C1_23 C2_23 -173.4(3)
C1_24 P8 C1_23 C2_23 80.2(4)
C1_124 P8 C1_23 C2_23 73.6(6)
Pt4 P8 C1_23 C2_23 -54.5(3)
C1_22 P8 C1_23 C6_23 54.9(3)
C1_24 P8 C1_23 C6_23 -51.4(4)
C1_124 P8 C1_23 C6_23 -58.1(6)
Pt4 P8 C1_23 C6_23 173.8(3)
C6_23 C1_23 C2_23 C3_23 -58.1(5)
P8 C1_23 C2_23 C3_23 167.3(3)
C1_23 C2_23 C3_23 C4_23 55.5(5)
C2_23 C3_23 C4_23 C5_23 -53.9(5)
C3_23 C4_23 C5_23 C6_23 54.1(5)
C2_23 C1_23 C6_23 C5_23 58.4(5)
P8 C1_23 C6_23 C5_23 -167.9(3)
C4_23 C5_23 C6_23 C1_23 -55.7(5)
C1_23 P8 C1_24 C2_24 -53.0(6)
C1_22 P8 C1_24 C2_24 -161.1(5)
C1_124 P8 C1_24 C2_24 -27(2)
Pt4 P8 C1_24 C2_24 76.5(6)
C1_23 P8 C1_24 C6_24 77.0(6)
C1_22 P8 C1_24 C6_24 -31.0(6)
C1_124 P8 C1_24 C6_24 103(3)
Pt4 P8 C1_24 C6_24 -153.5(5)
C6_24 C1_24 C2_24 C3_24 57.6(9)
P8 C1_24 C2_24 C3_24 -167.6(5)
C1_24 C2_24 C3_24 C4_24 -54.8(9)
C2_24 C3_24 C4_24 C5_24 53.9(9)
C3_24 C4_24 C5_24 C6_24 -56.0(9)
C2_24 C1_24 C6_24 C5_24 -57.0(8)
P8 C1_24 C6_24 C5_24 173.5(5)
C4_24 C5_24 C6_24 C1_24 56.6(8)
C1_23 P8 C1_124 C2_124 -146.5(10)
C1_22 P8 C1_124 C2_124 106.7(10)
C1_24 P8 C1_124 C2_124 58(2)
Pt4 P8 C1_124 C2_124 -27.8(12)
C1_23 P8 C1_124 C6_124 88.5(10)
C1_22 P8 C1_124 C6_124 -18.3(12)
C1_24 P8 C1_124 C6_124 -67(2)
Pt4 P8 C1_124 C6_124 -152.8(9)
C6_124 C1_124 C2_124 C3_124 -55.1(16)
P8 C1_124 C2_124 C3_124 178.0(9)
C1_124 C2_124 C3_124 C4_124 55.6(16)
C2_124 C3_124 C4_124 C5_124 -55.0(16)
C3_124 C4_124 C5_124 C6_124 56.0(17)
C2_124 C1_124 C6_124 C5_124 54.3(16)
P8 C1_124 C6_124 C5_124 -180.0(11)
C4_124 C5_124 C6_124 C1_124 -56.1(17)
